data_4332570
loop_
_publ_author_name
'Godbole, Meenal D.'
'Roubeau, Olivier'
'Mills, Allison M.'
'Kooijman, Huub'
'Spek, Anthony L.'
'Bouwman, Elisabeth'

_publ_section_title
;
 High-Nuclearity Manganese and Iron Complexes with the Anionic Ligand
 Methyl Salicylimidate
;
_journal_issue 17
_journal_name_full 'Inorganic Chemistry'
_journal_page_first 6713
_journal_page_last 6722
_journal_paper_doi 10.1021/ic0605322
_journal_volume 45
_journal_year 2006
_chemical_compound_source 'see text'
_chemical_formula_moiety 'C48 H76 Mn8 N4 O28'
_chemical_formula_sum 'C48 H76 Mn8 N4 O28'
_chemical_formula_weight 1596.65
_chemical_name_systematic ' ?'
_space_group_IT_number 14
_symmetry_cell_setting monoclinic
_symmetry_Int_Tables_number 14
_symmetry_space_group_name_Hall '-P 2ybc'
_symmetry_space_group_name_H-M 'P 1 21/c 1'
_atom_sites_solution_hydrogens geom
_atom_sites_solution_primary direct
_atom_sites_solution_secondary difmap
_cell_angle_alpha 90
_cell_angle_beta 115.621(13)
_cell_angle_gamma 90
_cell_formula_units_Z 4
_cell_length_a 9.753(3)
_cell_length_b 27.559(6)
_cell_length_c 25.860(8)
_cell_measurement_reflns_used 430
_cell_measurement_temperature 150
_cell_measurement_theta_max 15.0
_cell_measurement_theta_min 2.0
_cell_volume 6267(3)
_computing_cell_refinement 'Denzo (Otwinowski & Minor, 1997)'
_computing_data_collection 'Collect (Nonius, 1998)'
_computing_data_reduction 'Denzo (Otwinowski & Minor, 1997)'
_computing_molecular_graphics 'PLATON (Spek, 2003)'
_computing_publication_material 'PLATON (Spek, 2003)'
_computing_structure_refinement 'SHELXL-97 (Sheldrick, 1997)'
_computing_structure_solution 'SHELXS97 (Sheldrick, 1997)'
_diffrn_ambient_temperature 150
_diffrn_detector_area_resol_mean 18.4
_diffrn_measured_fraction_theta_full 1.000
_diffrn_measured_fraction_theta_max 1.000
_diffrn_measurement_device_type 'Nonius KappaCCD area detector'
_diffrn_measurement_method '\f scans and \w scans with \k offset'
_diffrn_radiation_monochromator graphite
_diffrn_radiation_probe x-ray
_diffrn_radiation_source 'Rotating Anode'
_diffrn_radiation_type MoK\a
_diffrn_radiation_wavelength 0.71073
_diffrn_reflns_av_R_equivalents 0.2061
_diffrn_reflns_av_sigmaI/netI 0.1582
_diffrn_reflns_limit_h_max 11
_diffrn_reflns_limit_h_min -11
_diffrn_reflns_limit_k_max 33
_diffrn_reflns_limit_k_min -33
_diffrn_reflns_limit_l_max 30
_diffrn_reflns_limit_l_min -30
_diffrn_reflns_number 94198
_diffrn_reflns_reduction_process ' ?'
_diffrn_reflns_theta_full 25.25
_diffrn_reflns_theta_max 25.25
_diffrn_reflns_theta_min 1.14
_diffrn_standards_number 0
_exptl_absorpt_coefficient_mu 1.643
_exptl_absorpt_correction_T_max 0.880
_exptl_absorpt_correction_T_min 0.787
_exptl_absorpt_correction_type multi-scan
_exptl_absorpt_process_details 'MULABS in PLATON (Spek, 2003)'
_exptl_crystal_colour brown
_exptl_crystal_density_diffrn 1.692
_exptl_crystal_density_method 'Not Measured'
_exptl_crystal_description block
_exptl_crystal_F_000 3264
_exptl_crystal_size_max 0.120
_exptl_crystal_size_mid 0.100
_exptl_crystal_size_min 0.080
_refine_diff_density_max 0.988
_refine_diff_density_min -0.592
_refine_diff_density_rms 0.125
_refine_ls_extinction_method none
_refine_ls_goodness_of_fit_ref 1.055
_refine_ls_hydrogen_treatment constr
_refine_ls_matrix_type full
_refine_ls_number_parameters 811
_refine_ls_number_reflns 11344
_refine_ls_number_restraints 0
_refine_ls_restrained_S_all 1.055
_refine_ls_R_factor_all 0.1918
_refine_ls_R_factor_gt 0.0816
_refine_ls_shift/su_max 0.001
_refine_ls_shift/su_mean 0.000
_refine_ls_structure_factor_coef Fsqd
_refine_ls_weighting_details 'w=1/[\s^2^(F~o~^2^)+(0.0225P)^2^+48.23P] where P=(F~o~^2^+2Fc^2^)/3'
_refine_ls_weighting_scheme calc
_refine_ls_wR_factor_gt 0.1227
_refine_ls_wR_factor_ref 0.1582
_reflns_number_gt 5644
_reflns_number_total 11344
_reflns_threshold_expression I>2\s(I)
_cod_data_source_file ic0605322sup1.cif
_cod_data_source_block 4
_cod_depositor_comments
;
The following automatic conversions were performed:

'_symmetry_cell_setting' value 'Monoclinic' changed to 'monoclinic'
according to /home/saulius/struct/CIF-dictionaries/cif_core.dic
dictionary named 'cif_core.dic' version 2.4.2 from 2011-04-26.

Automatic conversion script
Id: cif_fix_values 1891 2012-01-12 08:04:46Z andrius 
;
_cod_original_sg_symbol_H-M 'P 21/c'
_cod_database_code 4332570

loop_
_symmetry_equiv_pos_site_id
_symmetry_equiv_pos_as_xyz
1 x,y,z
2 -x,1/2+y,1/2-z
3 -x,-y,-z
4 x,1/2-y,1/2+z

loop_
_atom_site_aniso_label
_atom_site_aniso_U_11
_atom_site_aniso_U_22
_atom_site_aniso_U_33
_atom_site_aniso_U_23
_atom_site_aniso_U_13
_atom_site_aniso_U_12
Mn1 0.0381(9) 0.0196(8) 0.0368(9) 0.0018(7) 0.0183(8) -0.0013(7)
Mn2 0.0293(9) 0.0204(8) 0.0348(9) 0.0013(6) 0.0164(7) -0.0001(6)
Mn3 0.0307(9) 0.0187(8) 0.0357(9) 0.0002(6) 0.0147(7) 0.0001(6)
Mn4 0.0356(9) 0.0181(8) 0.0382(10) 0.0011(6) 0.0195(8) 0.0013(6)
Mn5 0.0296(8) 0.0194(8) 0.0357(9) 0.0023(6) 0.0165(7) 0.0002(6)
Mn6 0.0280(8) 0.0186(7) 0.0361(9) 0.0012(6) 0.0146(7) 0.0009(6)
Mn7 0.0360(9) 0.0194(8) 0.0420(10) -0.0017(7) 0.0230(8) -0.0015(7)
Mn8 0.0327(9) 0.0176(8) 0.0372(9) -0.0002(6) 0.0177(7) -0.0013(6)
O1 0.030(4) 0.020(3) 0.027(4) 0.001(3) 0.011(3) 0.002(3)
O2 0.029(4) 0.014(3) 0.031(4) 0.002(3) 0.017(3) 0.002(3)
O3 0.026(4) 0.018(3) 0.042(4) 0.003(3) 0.022(3) 0.001(3)
O4 0.030(4) 0.019(3) 0.033(4) -0.001(3) 0.017(3) 0.003(3)
O17 0.048(4) 0.023(4) 0.039(4) -0.001(3) 0.020(3) -0.010(3)
O20 0.066(5) 0.013(3) 0.051(5) -0.008(3) 0.035(4) -0.015(3)
O37 0.047(4) 0.019(4) 0.045(4) -0.002(3) 0.027(4) -0.001(3)
O40 0.072(5) 0.024(4) 0.068(5) -0.018(4) 0.047(5) -0.013(4)
O57 0.046(4) 0.024(4) 0.050(5) -0.012(3) 0.029(4) -0.002(3)
O60 0.051(4) 0.026(4) 0.055(5) 0.001(3) 0.038(4) -0.002(3)
O77 0.042(4) 0.018(3) 0.053(5) -0.005(3) 0.028(4) -0.005(3)
O80 0.045(4) 0.027(4) 0.059(5) 0.001(3) 0.037(4) -0.007(3)
O93 0.046(4) 0.016(3) 0.045(4) 0.007(3) 0.013(4) 0.003(3)
O94 0.035(4) 0.022(4) 0.043(4) 0.003(3) 0.016(3) -0.002(3)
O103 0.035(4) 0.025(4) 0.047(5) 0.004(3) 0.016(3) -0.001(3)
O104 0.034(4) 0.022(4) 0.036(4) 0.006(3) 0.013(3) 0.002(3)
O112 0.035(4) 0.034(4) 0.043(4) 0.005(3) 0.016(3) 0.014(3)
O114 0.035(4) 0.031(4) 0.044(4) 0.004(3) 0.016(3) 0.010(3)
O122 0.029(4) 0.020(3) 0.046(4) 0.002(3) 0.020(3) -0.007(3)
O124 0.038(4) 0.020(3) 0.030(4) -0.003(3) 0.017(3) -0.002(3)
O126 0.030(4) 0.017(3) 0.034(4) 0.000(3) 0.006(3) 0.003(3)
O128 0.030(4) 0.020(3) 0.039(4) -0.003(3) 0.018(3) -0.004(3)
O130 0.026(4) 0.032(4) 0.034(4) 0.003(3) 0.013(3) 0.001(3)
O132 0.028(4) 0.031(4) 0.038(4) 0.002(3) 0.020(3) 0.001(3)
O134 0.040(4) 0.020(3) 0.030(4) -0.002(3) 0.013(3) 0.000(3)
O136 0.028(4) 0.028(4) 0.033(4) -0.005(3) 0.013(3) -0.001(3)
O138 0.031(4) 0.021(3) 0.034(4) 0.000(3) 0.016(3) -0.004(3)
O140 0.024(4) 0.019(3) 0.040(4) 0.010(3) 0.016(3) 0.005(3)
N19 0.032(5) 0.032(5) 0.031(5) 0.002(4) 0.019(4) -0.004(4)
N39 0.038(5) 0.019(4) 0.043(5) -0.007(4) 0.024(4) 0.000(4)
N59 0.038(5) 0.023(4) 0.038(5) -0.002(4) 0.021(4) -0.002(4)
N79 0.035(5) 0.014(4) 0.052(6) 0.003(4) 0.027(4) 0.006(3)
C11 0.024(5) 0.027(6) 0.033(6) 0.008(4) 0.012(5) -0.002(4)
C12 0.036(6) 0.030(6) 0.027(6) 0.005(5) 0.011(5) -0.004(5)
C13 0.049(7) 0.021(5) 0.048(7) -0.003(5) 0.020(6) -0.002(5)
C14 0.046(7) 0.029(6) 0.046(7) 0.005(5) 0.021(6) -0.007(5)
C15 0.055(7) 0.041(7) 0.047(7) 0.011(6) 0.031(6) 0.002(6)
C16 0.051(7) 0.029(6) 0.036(7) 0.001(5) 0.020(6) 0.002(5)
C18 0.035(6) 0.024(6) 0.046(7) -0.005(5) 0.015(5) -0.004(5)
C21 0.074(8) 0.027(6) 0.060(8) -0.008(5) 0.046(7) -0.004(5)
C31 0.038(6) 0.021(5) 0.037(6) 0.001(4) 0.019(5) 0.005(5)
C32 0.033(6) 0.023(5) 0.037(6) 0.002(4) 0.016(5) -0.001(4)
C33 0.042(7) 0.023(6) 0.067(8) -0.008(5) 0.030(6) -0.009(5)
C34 0.040(6) 0.029(6) 0.049(7) 0.005(5) 0.022(6) -0.010(5)
C35 0.037(6) 0.038(6) 0.041(7) 0.006(5) 0.020(5) -0.002(5)
C36 0.039(6) 0.029(6) 0.032(6) 0.003(4) 0.013(5) -0.007(5)
C38 0.035(6) 0.026(6) 0.046(7) -0.003(5) 0.010(5) -0.002(5)
C41 0.063(8) 0.030(6) 0.066(8) -0.009(5) 0.035(7) -0.002(5)
C51 0.035(6) 0.032(6) 0.050(7) -0.008(5) 0.021(6) 0.004(5)
C52 0.027(6) 0.022(5) 0.040(6) 0.002(4) 0.017(5) 0.001(4)
C53 0.034(6) 0.032(6) 0.063(8) 0.001(5) 0.027(6) 0.001(5)
C54 0.046(7) 0.042(7) 0.068(8) 0.009(6) 0.033(6) 0.012(6)
C55 0.061(8) 0.031(6) 0.050(7) -0.003(5) 0.029(6) 0.008(6)
C56 0.054(7) 0.022(6) 0.052(7) 0.004(5) 0.031(6) 0.004(5)
C58 0.022(5) 0.030(6) 0.041(7) 0.002(5) 0.013(5) -0.003(4)
C61 0.044(7) 0.033(6) 0.060(8) -0.002(5) 0.032(6) -0.006(5)
C71 0.037(6) 0.024(6) 0.037(6) -0.001(4) 0.015(5) 0.003(5)
C72 0.027(6) 0.023(5) 0.037(6) -0.006(4) 0.011(5) -0.001(4)
C73 0.052(7) 0.032(6) 0.061(8) 0.003(5) 0.038(6) 0.010(5)
C74 0.051(7) 0.026(6) 0.087(9) 0.001(6) 0.046(7) 0.012(5)
C75 0.054(8) 0.026(6) 0.060(8) -0.003(5) 0.023(6) 0.015(5)
C76 0.032(6) 0.023(6) 0.036(6) -0.001(4) 0.007(5) -0.005(4)
C78 0.027(6) 0.026(6) 0.032(6) 0.001(4) 0.008(5) 0.006(4)
C81 0.047(7) 0.025(6) 0.058(8) 0.003(5) 0.026(6) -0.009(5)
C91 0.042(7) 0.022(6) 0.045(7) -0.003(5) 0.018(6) -0.003(5)
C92 0.035(7) 0.037(6) 0.069(8) 0.007(6) 0.020(6) 0.005(5)
C101 0.036(6) 0.035(6) 0.018(6) 0.003(4) 0.009(5) 0.004(5)
C102 0.042(6) 0.011(5) 0.072(8) 0.015(5) 0.025(6) 0.006(4)
C111 0.053(7) 0.032(6) 0.057(8) -0.007(5) 0.019(6) 0.005(5)
C113 0.052(7) 0.041(7) 0.063(8) 0.004(6) 0.024(6) 0.012(6)
C121 0.029(6) 0.036(6) 0.051(7) 0.001(5) 0.018(5) 0.005(5)
C123 0.045(7) 0.022(5) 0.048(7) -0.006(5) 0.021(6) -0.002(5)
C125 0.044(7) 0.038(7) 0.050(7) -0.004(5) 0.005(6) 0.003(5)
C127 0.051(7) 0.034(6) 0.043(7) -0.006(5) 0.027(6) -0.010(5)
C129 0.029(6) 0.044(7) 0.055(7) 0.006(5) 0.022(6) 0.010(5)
C131 0.031(6) 0.022(5) 0.071(8) 0.000(5) 0.026(6) -0.001(5)
C133 0.041(6) 0.031(6) 0.045(7) 0.000(5) 0.021(6) 0.006(5)
C135 0.033(6) 0.032(6) 0.057(8) -0.003(5) 0.017(6) -0.002(5)
C137 0.035(6) 0.039(6) 0.057(8) -0.010(5) 0.022(6) -0.012(5)
C139 0.041(7) 0.044(7) 0.057(8) 0.009(5) 0.027(6) 0.009(5)

loop_
_atom_site_label
_atom_site_type_symbol
_atom_site_thermal_displace_type
_atom_site_fract_x
_atom_site_fract_y
_atom_site_fract_z
_atom_site_occupancy
_atom_site_U_iso_or_equiv
_atom_site_calc_flag
_atom_site_refinement_flags
Mn1 Mn Uani 0.81436(16) 0.31958(5) 0.38153(6) 1.000 0.0308(5) . .
Mn2 Mn Uani 0.67019(15) 0.37371(5) 0.26812(6) 1.000 0.0273(5) . .
Mn3 Mn Uani 0.96011(15) 0.41025(5) 0.37087(6) 1.000 0.0282(5) . .
Mn4 Mn Uani 0.73011(16) 0.51564(5) 0.14259(6) 1.000 0.0294(5) . .
Mn5 Mn Uani 0.87062(15) 0.46403(5) 0.25763(6) 1.000 0.0274(5) . .
Mn6 Mn Uani 0.58221(15) 0.42629(5) 0.15512(6) 1.000 0.0273(5) . .
Mn7 Mn Uani 0.77974(16) 0.50542(5) 0.34663(6) 1.000 0.0303(5) . .
Mn8 Mn Uani 0.76026(15) 0.33167(5) 0.17870(6) 1.000 0.0283(5) . .
O1 O Uani 0.7837(6) 0.44524(19) 0.3106(2) 1.000 0.026(2) . .
O2 O Uani 0.7574(6) 0.39195(18) 0.2155(2) 1.000 0.023(2) . .
O3 O Uani 0.8676(6) 0.35360(18) 0.3274(2) 1.000 0.026(2) . .
O4 O Uani 0.6743(6) 0.48412(19) 0.1976(2) 1.000 0.026(2) . .
O17 O Uani 0.7492(7) 0.2891(2) 0.4312(3) 1.000 0.036(2) . .
O20 O Uani 0.6952(7) 0.1800(2) 0.3073(3) 1.000 0.040(3) . .
O37 O Uani 0.8041(7) 0.5431(2) 0.0933(3) 1.000 0.035(2) . .
O40 O Uani 0.8020(8) 0.6619(2) 0.1989(3) 1.000 0.049(3) . .
O57 O Uani 0.7632(7) 0.5649(2) 0.3795(3) 1.000 0.037(3) . .
O60 O Uani 0.5103(7) 0.4689(2) 0.4320(3) 1.000 0.039(3) . .
O77 O Uani 0.7742(7) 0.2720(2) 0.1457(3) 1.000 0.035(2) . .
O80 O Uani 1.0277(7) 0.3698(2) 0.0928(3) 1.000 0.039(3) . .
O93 O Uani 1.0603(7) 0.3028(2) 0.4277(3) 1.000 0.038(2) . .
O94 O Uani 1.1551(7) 0.3753(2) 0.4190(3) 1.000 0.034(2) . .
O103 O Uani 0.4844(7) 0.5323(2) 0.0949(3) 1.000 0.036(3) . .
O104 O Uani 0.3889(6) 0.4605(2) 0.1055(2) 1.000 0.031(2) . .
O112 O Uani 0.9822(7) 0.3194(2) 0.2589(3) 1.000 0.038(2) . .
O114 O Uani 0.5545(7) 0.5192(2) 0.2647(3) 1.000 0.037(2) . .
O122 O Uani 0.5933(6) 0.35139(19) 0.3195(3) 1.000 0.030(2) . .
O124 O Uani 0.8509(7) 0.38072(19) 0.4211(3) 1.000 0.029(2) . .
O126 O Uani 0.9978(6) 0.46983(19) 0.4103(2) 1.000 0.030(2) . .
O128 O Uani 0.8772(6) 0.53387(19) 0.3036(2) 1.000 0.029(2) . .
O130 O Uani 1.0516(6) 0.4378(2) 0.3145(2) 1.000 0.031(2) . .
O132 O Uani 0.9497(6) 0.4865(2) 0.2067(2) 1.000 0.030(2) . .
O134 O Uani 0.6971(7) 0.45437(19) 0.1061(3) 1.000 0.031(2) . .
O136 O Uani 0.5465(6) 0.3672(2) 0.1161(2) 1.000 0.030(2) . .
O138 O Uani 0.6593(6) 0.30376(19) 0.2209(2) 1.000 0.028(2) . .
O140 O Uani 0.4891(6) 0.39979(19) 0.2116(2) 1.000 0.027(2) . .
N19 N Uani 0.7709(8) 0.2589(3) 0.3350(3) 1.000 0.030(3) . .
N39 N Uani 0.7598(8) 0.5788(2) 0.1837(3) 1.000 0.031(3) . .
N59 N Uani 0.6712(8) 0.4729(3) 0.3874(3) 1.000 0.031(3) . .
N79 N Uani 0.8707(8) 0.3637(2) 0.1392(3) 1.000 0.031(3) . .
C11 C Uani 0.7002(10) 0.2438(3) 0.4317(4) 1.000 0.028(3) . .
C12 C Uani 0.6832(10) 0.2084(3) 0.3903(4) 1.000 0.032(3) . .
C13 C Uani 0.6299(11) 0.1613(3) 0.3970(4) 1.000 0.040(4) . .
C14 C Uani 0.5926(11) 0.1514(3) 0.4407(4) 1.000 0.040(4) . .
C15 C Uani 0.6122(11) 0.1860(4) 0.4820(4) 1.000 0.045(4) . .
C16 C Uani 0.6632(11) 0.2322(3) 0.4771(4) 1.000 0.038(4) . .
C18 C Uani 0.7212(10) 0.2175(3) 0.3432(4) 1.000 0.036(4) . .
C21 C Uani 0.7551(12) 0.1805(3) 0.2651(4) 1.000 0.048(4) . .
C31 C Uani 0.8433(10) 0.5878(3) 0.0889(4) 1.000 0.031(3) . .
C32 C Uani 0.8325(10) 0.6278(3) 0.1212(4) 1.000 0.031(3) . .
C33 C Uani 0.8668(11) 0.6749(3) 0.1085(4) 1.000 0.042(4) . .
C34 C Uani 0.9200(10) 0.6822(3) 0.0682(4) 1.000 0.038(4) . .
C35 C Uani 0.9393(10) 0.6430(3) 0.0385(4) 1.000 0.038(4) . .
C36 C Uani 0.9004(10) 0.5967(3) 0.0479(4) 1.000 0.034(3) . .
C38 C Uani 0.7913(11) 0.6213(3) 0.1690(4) 1.000 0.038(4) . .
C41 C Uani 0.7471(12) 0.6613(3) 0.2427(4) 1.000 0.051(4) . .
C51 C Uani 0.6451(11) 0.5779(3) 0.3890(4) 1.000 0.038(4) . .
C52 C Uani 0.5553(10) 0.5456(3) 0.4032(4) 1.000 0.029(3) . .
C53 C Uani 0.4372(11) 0.5636(3) 0.4147(4) 1.000 0.041(4) . .
C54 C Uani 0.4029(12) 0.6120(4) 0.4107(4) 1.000 0.049(4) . .
C55 C Uani 0.4877(12) 0.6441(4) 0.3957(4) 1.000 0.046(4) . .
C56 C Uani 0.6062(11) 0.6275(3) 0.3852(4) 1.000 0.040(4) . .
C58 C Uani 0.5843(10) 0.4927(3) 0.4071(4) 1.000 0.031(3) . .
C61 C Uani 0.5218(11) 0.4170(3) 0.4349(4) 1.000 0.042(4) . .
C71 C Uani 0.8822(11) 0.2590(3) 0.1297(4) 1.000 0.033(3) . .
C72 C Uani 0.9708(10) 0.2918(3) 0.1147(4) 1.000 0.030(3) . .
C73 C Uani 1.0725(11) 0.2735(3) 0.0939(4) 1.000 0.044(4) . .
C74 C Uani 1.0926(11) 0.2249(3) 0.0896(5) 1.000 0.049(4) . .
C75 C Uani 1.0087(12) 0.1927(4) 0.1066(4) 1.000 0.047(4) . .
C76 C Uani 0.9051(10) 0.2090(3) 0.1257(4) 1.000 0.033(3) . .
C78 C Uani 0.9513(10) 0.3447(3) 0.1166(4) 1.000 0.030(3) . .
C81 C Uani 1.0260(11) 0.4221(3) 0.0947(4) 1.000 0.042(4) . .
C91 C Uani 1.1665(11) 0.3305(3) 0.4319(4) 1.000 0.037(4) . .
C92 C Uani 1.3248(10) 0.3085(3) 0.4558(4) 1.000 0.048(4) . .
C101 C Uani 0.3772(11) 0.5056(4) 0.0906(4) 1.000 0.031(3) . .
C102 C Uani 0.2187(10) 0.5257(3) 0.0648(4) 1.000 0.042(4) . .
C111 C Uani 1.0750(11) 0.2781(3) 0.2768(4) 1.000 0.049(4) . .
C113 C Uani 0.4649(12) 0.5613(4) 0.2451(5) 1.000 0.052(4) . .
C121 C Uani 0.4591(10) 0.3245(3) 0.3056(4) 1.000 0.038(4) . .
C123 C Uani 0.9238(11) 0.3823(3) 0.4816(4) 1.000 0.038(4) . .
C125 C Uani 1.1314(11) 0.4816(4) 0.4576(4) 1.000 0.049(4) . .
C127 C Uani 1.0185(11) 0.5583(3) 0.3360(4) 1.000 0.040(4) . .
C129 C Uani 1.1712(10) 0.4175(3) 0.3048(4) 1.000 0.041(4) . .
C131 C Uani 1.0853(10) 0.5142(3) 0.2216(4) 1.000 0.040(4) . .
C133 C Uani 0.6256(11) 0.4499(3) 0.0451(4) 1.000 0.038(4) . .
C135 C Uani 0.4058(10) 0.3539(3) 0.0713(4) 1.000 0.042(4) . .
C137 C Uani 0.5148(10) 0.2807(3) 0.1883(4) 1.000 0.043(4) . .
C139 C Uani 0.3709(11) 0.4205(4) 0.2223(4) 1.000 0.045(4) . .
H3 H Uiso 0.93240 0.33490 0.31320 1.000 0.0310 calc R
H4 H Uiso 0.60900 0.50370 0.21080 1.000 0.0310 calc R
H10A H Uiso 0.22180 0.56030 0.05650 1.000 0.0630 calc R
H10B H Uiso 0.17390 0.52170 0.09200 1.000 0.0630 calc R
H10C H Uiso 0.15690 0.50830 0.02930 1.000 0.0630 calc R
H11A H Uiso 1.01160 0.24930 0.27190 1.000 0.0740 calc R
H11B H Uiso 1.14650 0.28150 0.31730 1.000 0.0740 calc R
H11C H Uiso 1.13170 0.27460 0.25360 1.000 0.0740 calc R
H11D H Uiso 0.38430 0.56090 0.25820 1.000 0.0790 calc R
H11E H Uiso 0.41910 0.56210 0.20310 1.000 0.0790 calc R
H11F H Uiso 0.52880 0.59000 0.26040 1.000 0.0790 calc R
H12A H Uiso 0.38840 0.34350 0.31530 1.000 0.0580 calc R
H12B H Uiso 0.48360 0.29410 0.32740 1.000 0.0580 calc R
H12C H Uiso 0.41180 0.31730 0.26450 1.000 0.0580 calc R
H12D H Uiso 0.87040 0.36080 0.49710 1.000 0.0570 calc R
H12E H Uiso 0.92200 0.41560 0.49460 1.000 0.0570 calc R
H12F H Uiso 1.02940 0.37150 0.49510 1.000 0.0570 calc R
H12G H Uiso 1.21620 0.46360 0.45600 1.000 0.0740 calc R
H12H H Uiso 1.12230 0.47310 0.49270 1.000 0.0740 calc R
H12I H Uiso 1.15040 0.51650 0.45740 1.000 0.0740 calc R
H12J H Uiso 1.01440 0.57460 0.36890 1.000 0.0600 calc R
H12K H Uiso 1.03600 0.58240 0.31160 1.000 0.0600 calc R
H12L H Uiso 1.10160 0.53460 0.34950 1.000 0.0600 calc R
H12M H Uiso 1.13500 0.41020 0.26390 1.000 0.0630 calc R
H12N H Uiso 1.20620 0.38750 0.32710 1.000 0.0630 calc R
H12O H Uiso 1.25560 0.44070 0.31670 1.000 0.0630 calc R
H13 H Uiso 0.62060 0.13650 0.37020 1.000 0.0480 calc R
H13A H Uiso 1.06280 0.54880 0.22290 1.000 0.0600 calc R
H13B H Uiso 1.12400 0.50900 0.19290 1.000 0.0600 calc R
H13C H Uiso 1.16200 0.50390 0.25930 1.000 0.0600 calc R
H13D H Uiso 0.51540 0.45370 0.03100 1.000 0.0570 calc R
H13E H Uiso 0.64790 0.41780 0.03410 1.000 0.0570 calc R
H13F H Uiso 0.66450 0.47510 0.02810 1.000 0.0570 calc R
H13G H Uiso 0.32320 0.36400 0.08080 1.000 0.0620 calc R
H13H H Uiso 0.40240 0.31860 0.06610 1.000 0.0620 calc R
H13I H Uiso 0.39390 0.36980 0.03570 1.000 0.0620 calc R
H13J H Uiso 0.43510 0.30550 0.17290 1.000 0.0650 calc R
H13K H Uiso 0.49180 0.25860 0.21320 1.000 0.0650 calc R
H13L H Uiso 0.51900 0.26230 0.15660 1.000 0.0650 calc R
H13M H Uiso 0.29150 0.39620 0.21530 1.000 0.0680 calc R
H13N H Uiso 0.32760 0.44830 0.19680 1.000 0.0680 calc R
H13O H Uiso 0.41190 0.43140 0.26230 1.000 0.0680 calc R
H14 H Uiso 0.55260 0.12040 0.44290 1.000 0.0470 calc R
H15 H Uiso 0.59100 0.17830 0.51360 1.000 0.0540 calc R
H16 H Uiso 0.67310 0.25630 0.50480 1.000 0.0460 calc R
H19 H Uiso 0.78830 0.26050 0.30440 1.000 0.0360 calc R
H21A H Uiso 0.70820 0.20710 0.23790 1.000 0.0710 calc R
H21B H Uiso 0.73240 0.14950 0.24450 1.000 0.0710 calc R
H21C H Uiso 0.86550 0.18530 0.28440 1.000 0.0710 calc R
H33 H Uiso 0.85250 0.70190 0.12830 1.000 0.0500 calc R
H34 H Uiso 0.94370 0.71410 0.06060 1.000 0.0460 calc R
H35 H Uiso 0.97960 0.64800 0.01140 1.000 0.0450 calc R
H36 H Uiso 0.91230 0.57030 0.02650 1.000 0.0410 calc R
H39 H Uiso 0.75030 0.57800 0.21600 1.000 0.0380 calc R
H41A H Uiso 0.63650 0.65680 0.22470 1.000 0.0750 calc R
H41B H Uiso 0.77220 0.69210 0.26360 1.000 0.0750 calc R
H41C H Uiso 0.79530 0.63460 0.26950 1.000 0.0750 calc R
H53 H Uiso 0.37930 0.54160 0.42570 1.000 0.0490 calc R
H54 H Uiso 0.32130 0.62340 0.41820 1.000 0.0590 calc R
H55 H Uiso 0.46440 0.67770 0.39270 1.000 0.0550 calc R
H56 H Uiso 0.66370 0.65020 0.37500 1.000 0.0480 calc R
H59 H Uiso 0.68460 0.44140 0.39250 1.000 0.0380 calc R
H61A H Uiso 0.50180 0.40410 0.39700 1.000 0.0630 calc R
H61B H Uiso 0.44710 0.40390 0.44710 1.000 0.0630 calc R
H61C H Uiso 0.62430 0.40770 0.46260 1.000 0.0630 calc R
H73 H Uiso 1.12860 0.29570 0.08240 1.000 0.0520 calc R
H74 H Uiso 1.16180 0.21320 0.07560 1.000 0.0590 calc R
H75 H Uiso 1.02350 0.15880 0.10480 1.000 0.0570 calc R
H76 H Uiso 0.84850 0.18630 0.13620 1.000 0.0390 calc R
H79 H Uiso 0.86310 0.39550 0.13690 1.000 0.0370 calc R
H81A H Uiso 0.92720 0.43400 0.06670 1.000 0.0630 calc R
H81B H Uiso 1.10660 0.43500 0.08560 1.000 0.0630 calc R
H81C H Uiso 1.04320 0.43270 0.13320 1.000 0.0630 calc R
H92A H Uiso 1.38930 0.32420 0.49230 1.000 0.0720 calc R
H92B H Uiso 1.36860 0.31350 0.42850 1.000 0.0720 calc R
H92C H Uiso 1.31860 0.27370 0.46210 1.000 0.0720 calc R

loop_
_atom_type_symbol
_atom_type_description
_atom_type_scat_dispersion_real
_atom_type_scat_dispersion_imag
_atom_type_scat_source
O O 0.0106 0.0060 'International Tables Vol C Tables 4.2.6.8 and 6.1.1.4'
N N 0.0061 0.0033 'International Tables Vol C Tables 4.2.6.8 and 6.1.1.4'
Mn Mn 0.3368 0.7283 'International Tables Vol C Tables 4.2.6.8 and 6.1.1.4'
H H 0.0000 0.0000 'International Tables Vol C Tables 4.2.6.8 and 6.1.1.4'
C C 0.0033 0.0016 'International Tables Vol C Tables 4.2.6.8 and 6.1.1.4'

loop_
_geom_angle_atom_site_label_1
_geom_angle_atom_site_label_2
_geom_angle_atom_site_label_3
_geom_angle
_geom_angle_publ_flag
O3 Mn1 O17 175.8(3) yes
O3 Mn1 O93 85.7(3) yes
O3 Mn1 O122 76.6(2) yes
O3 Mn1 O124 85.1(3) yes
O3 Mn1 N19 91.3(3) yes
O17 Mn1 O93 98.5(3) yes
O17 Mn1 O122 99.3(3) yes
O17 Mn1 O124 93.9(3) yes
O17 Mn1 N19 89.5(3) yes
O93 Mn1 O122 162.0(2) yes
O93 Mn1 O124 89.3(3) yes
O93 Mn1 N19 92.8(3) yes
O122 Mn1 O124 86.4(3) yes
O122 Mn1 N19 90.5(3) yes
O124 Mn1 N19 175.7(3) yes
O1 Mn2 O2 81.2(2) yes
O1 Mn2 O3 76.1(2) yes
O1 Mn2 O122 101.5(2) yes
O1 Mn2 O138 153.1(2) yes
O1 Mn2 O140 98.1(2) yes
O2 Mn2 O3 92.4(2) yes
O2 Mn2 O122 175.6(2) yes
O2 Mn2 O138 77.1(2) yes
O2 Mn2 O140 84.6(2) yes
O3 Mn2 O122 85.0(3) yes
O3 Mn2 O138 89.0(2) yes
O3 Mn2 O140 173.8(2) yes
O122 Mn2 O138 99.3(2) yes
O122 Mn2 O140 98.4(3) yes
O138 Mn2 O140 95.6(2) yes
O1 Mn3 O3 84.7(2) yes
O1 Mn3 O94 167.8(3) yes
O1 Mn3 O124 99.7(3) yes
O1 Mn3 O126 84.4(2) yes
O1 Mn3 O130 76.8(2) yes
O3 Mn3 O94 93.0(2) yes
O3 Mn3 O124 79.4(2) yes
O3 Mn3 O126 164.7(3) yes
O3 Mn3 O130 96.8(2) yes
O94 Mn3 O124 91.6(3) yes
O94 Mn3 O126 99.9(3) yes
O94 Mn3 O130 91.7(3) yes
O124 Mn3 O126 92.0(2) yes
O124 Mn3 O130 175.1(2) yes
O126 Mn3 O130 91.0(2) yes
O4 Mn4 O37 174.0(3) yes
O4 Mn4 O103 85.5(3) yes
O4 Mn4 O132 77.0(2) yes
O4 Mn4 O134 85.7(3) yes
O4 Mn4 N39 91.3(3) yes
O37 Mn4 O103 100.3(3) yes
O37 Mn4 O132 97.1(3) yes
O37 Mn4 O134 93.1(3) yes
O37 Mn4 N39 90.0(3) yes
O103 Mn4 O132 162.5(2) yes
O103 Mn4 O134 89.9(3) yes
O103 Mn4 N39 89.4(3) yes
O132 Mn4 O134 87.2(3) yes
O132 Mn4 N39 92.7(3) yes
O134 Mn4 N39 176.9(3) yes
O1 Mn5 O2 80.8(2) yes
O1 Mn5 O4 93.4(2) yes
O1 Mn5 O128 77.3(2) yes
O1 Mn5 O130 84.0(2) yes
O1 Mn5 O132 176.1(2) yes
O2 Mn5 O4 76.3(2) yes
O2 Mn5 O128 152.4(2) yes
O2 Mn5 O130 97.7(2) yes
O2 Mn5 O132 102.1(2) yes
O4 Mn5 O128 88.4(2) yes
O4 Mn5 O130 173.8(2) yes
O4 Mn5 O132 84.8(2) yes
O128 Mn5 O130 96.5(2) yes
O128 Mn5 O132 99.2(2) yes
O130 Mn5 O132 98.2(3) yes
O2 Mn6 O4 85.1(2) yes
O2 Mn6 O104 168.8(2) yes
O2 Mn6 O134 98.3(3) yes
O2 Mn6 O136 84.6(2) yes
O2 Mn6 O140 77.1(2) yes
O4 Mn6 O104 93.1(2) yes
O4 Mn6 O134 78.8(2) yes
O4 Mn6 O136 164.4(3) yes
O4 Mn6 O140 97.1(2) yes
O104 Mn6 O134 92.2(3) yes
O104 Mn6 O136 99.2(2) yes
O104 Mn6 O140 92.2(2) yes
O134 Mn6 O136 91.0(2) yes
O134 Mn6 O140 174.2(2) yes
O136 Mn6 O140 92.1(2) yes
O1 Mn7 O57 176.6(3) yes
O1 Mn7 O114 84.7(2) yes
O1 Mn7 O126 76.6(2) yes
O1 Mn7 O128 87.3(2) yes
O1 Mn7 N59 89.7(3) yes
O57 Mn7 O114 92.1(3) yes
O57 Mn7 O126 106.5(3) yes
O57 Mn7 O128 93.8(3) yes
O57 Mn7 N59 89.1(3) yes
O114 Mn7 O126 161.3(2) yes
O114 Mn7 O128 85.1(2) yes
O114 Mn7 N59 92.7(3) yes
O126 Mn7 O128 93.1(2) yes
O126 Mn7 N59 88.1(3) yes
O128 Mn7 N59 176.4(3) yes
O2 Mn8 O77 176.8(3) yes
O2 Mn8 O112 83.6(2) yes
O2 Mn8 O136 76.8(2) yes
O2 Mn8 O138 86.8(2) yes
O2 Mn8 N79 89.9(3) yes
O77 Mn8 O112 93.2(3) yes
O77 Mn8 O136 106.3(3) yes
O77 Mn8 O138 93.6(3) yes
O77 Mn8 N79 89.6(3) yes
O112 Mn8 O136 160.4(2) yes
O112 Mn8 O138 86.7(2) yes
O112 Mn8 N79 91.2(3) yes
O136 Mn8 O138 92.3(2) yes
O136 Mn8 N79 88.6(3) yes
O138 Mn8 N79 176.2(3) yes
Mn2 O1 Mn3 91.9(2) yes
Mn2 O1 Mn5 99.0(2) yes
Mn2 O1 Mn7 150.7(3) yes
Mn3 O1 Mn5 100.7(3) yes
Mn3 O1 Mn7 103.3(2) yes
Mn5 O1 Mn7 102.5(3) yes
Mn2 O2 Mn5 99.0(2) yes
Mn2 O2 Mn6 100.6(3) yes
Mn2 O2 Mn8 103.1(2) yes
Mn5 O2 Mn6 92.0(2) yes
Mn5 O2 Mn8 150.8(3) yes
Mn6 O2 Mn8 102.4(2) yes
Mn1 O3 Mn2 102.9(3) yes
Mn1 O3 Mn3 100.2(2) yes
Mn2 O3 Mn3 106.6(3) yes
Mn4 O4 Mn5 102.8(3) yes
Mn4 O4 Mn6 99.4(2) yes
Mn5 O4 Mn6 105.9(3) yes
Mn1 O17 C11 131.1(6) yes
C18 O20 C21 120.0(7) yes
Mn4 O37 C31 130.7(6) yes
C38 O40 C41 118.7(7) yes
Mn7 O57 C51 124.7(6) yes
C58 O60 C61 118.1(8) yes
Mn8 O77 C71 126.5(6) yes
C78 O80 C81 118.8(8) yes
Mn1 O93 C91 125.5(6) yes
Mn3 O94 C91 125.4(7) yes
Mn4 O103 C101 126.3(6) yes
Mn3 O3 H3 115.00 no
Mn1 O3 H3 115.00 no
Mn2 O3 H3 115.00 no
Mn6 O104 C101 125.6(6) yes
Mn4 O4 H4 116.00 no
Mn5 O4 H4 116.00 no
Mn6 O4 H4 116.00 no
Mn8 O112 C111 130.0(5) yes
Mn7 O114 C113 131.0(6) yes
Mn1 O122 Mn2 94.6(3) yes
Mn2 O122 C121 126.8(6) yes
Mn1 O122 C121 118.6(5) yes
Mn3 O124 C123 120.7(6) yes
Mn1 O124 Mn3 92.1(3) yes
Mn1 O124 C123 120.4(5) yes
Mn3 O126 Mn7 94.7(2) yes
Mn3 O126 C125 124.8(6) yes
Mn7 O126 C125 140.0(6) yes
Mn5 O128 Mn7 92.8(2) yes
Mn5 O128 C127 120.8(5) yes
Mn7 O128 C127 116.5(5) yes
Mn3 O130 C129 126.7(5) yes
Mn3 O130 Mn5 98.1(3) yes
Mn5 O130 C129 125.5(5) yes
Mn4 O132 Mn5 95.0(3) yes
Mn4 O132 C131 119.4(5) yes
Mn5 O132 C131 126.5(5) yes
Mn6 O134 C133 119.1(6) yes
Mn4 O134 C133 121.6(5) yes
Mn4 O134 Mn6 92.7(3) yes
Mn6 O136 Mn8 95.3(2) yes
Mn6 O136 C135 124.0(5) yes
Mn8 O136 C135 138.8(5) yes
Mn2 O138 Mn8 92.8(2) yes
Mn2 O138 C137 119.9(5) yes
Mn8 O138 C137 117.2(5) yes
Mn2 O140 C139 124.9(5) yes
Mn2 O140 Mn6 97.3(3) yes
Mn6 O140 C139 127.8(5) yes
Mn1 N19 C18 129.6(7) yes
Mn4 N39 C38 128.7(6) yes
Mn7 N59 C58 127.5(7) yes
Mn8 N79 C78 129.2(5) yes
Mn1 N19 H19 115.00 no
C18 N19 H19 115.00 no
C38 N39 H39 116.00 no
Mn4 N39 H39 116.00 no
C58 N59 H59 116.00 no
Mn7 N59 H59 116.00 no
Mn8 N79 H79 115.00 no
C78 N79 H79 115.00 no
O17 C11 C12 124.4(9) yes
O17 C11 C16 116.2(8) yes
C12 C11 C16 119.4(8) no
C11 C12 C13 117.7(9) no
C11 C12 C18 122.4(8) no
C13 C12 C18 119.9(8) no
C12 C13 C14 121.6(8) no
C13 C14 C15 120.5(9) no
C14 C15 C16 119.7(9) no
C11 C16 C15 121.0(8) no
O20 C18 C12 114.3(8) yes
O20 C18 N19 122.7(9) yes
N19 C18 C12 123.0(8) yes
O37 C31 C36 116.9(8) yes
O37 C31 C32 125.7(9) yes
C32 C31 C36 117.5(8) no
C33 C32 C38 119.1(8) no
C31 C32 C33 119.5(9) no
C31 C32 C38 121.3(8) no
C32 C33 C34 121.3(8) no
C33 C34 C35 119.8(8) no
C34 C35 C36 120.6(9) no
C31 C36 C35 121.2(8) no
N39 C38 C32 122.6(8) yes
O40 C38 N39 123.4(9) yes
O40 C38 C32 113.8(8) yes
O57 C51 C52 124.5(8) yes
C52 C51 C56 116.9(10) no
O57 C51 C56 118.5(9) yes
C51 C52 C53 119.7(8) no
C53 C52 C58 119.0(9) no
C51 C52 C58 121.3(9) no
C52 C53 C54 121.8(10) no
C53 C54 C55 119.4(11) no
C54 C55 C56 120.0(10) no
C51 C56 C55 122.2(10) no
O60 C58 N59 124.9(8) yes
N59 C58 C52 122.1(9) yes
O60 C58 C52 113.0(8) yes
O77 C71 C76 117.2(9) yes
C72 C71 C76 118.0(10) no
O77 C71 C72 124.7(8) yes
C71 C72 C73 119.3(8) no
C71 C72 C78 121.3(9) no
C73 C72 C78 119.3(9) no
C72 C73 C74 122.1(10) no
C73 C74 C75 118.2(11) no
C74 C75 C76 121.6(10) no
C71 C76 C75 120.7(9) no
O80 C78 N79 124.8(7) yes
O80 C78 C72 112.9(8) yes
N79 C78 C72 122.3(9) yes
O93 C91 O94 126.4(10) yes
O93 C91 C92 116.7(7) yes
O94 C91 C92 116.9(9) yes
O104 C101 C102 115.4(9) yes
O103 C101 O104 125.5(10) yes
O103 C101 C102 119.1(9) yes
C12 C13 H13 119.00 no
C14 C13 H13 119.00 no
C13 C14 H14 120.00 no
C15 C14 H14 120.00 no
C14 C15 H15 120.00 no
C16 C15 H15 120.00 no
C11 C16 H16 119.00 no
C15 C16 H16 120.00 no
O20 C21 H21A 109.00 no
O20 C21 H21B 109.00 no
O20 C21 H21C 109.00 no
H21A C21 H21B 110.00 no
H21A C21 H21C 109.00 no
H21B C21 H21C 110.00 no
C32 C33 H33 119.00 no
C34 C33 H33 119.00 no
C33 C34 H34 120.00 no
C35 C34 H34 120.00 no
C34 C35 H35 120.00 no
C36 C35 H35 120.00 no
C31 C36 H36 119.00 no
C35 C36 H36 119.00 no
O40 C41 H41A 109.00 no
O40 C41 H41B 109.00 no
O40 C41 H41C 110.00 no
H41A C41 H41B 109.00 no
H41A C41 H41C 109.00 no
H41B C41 H41C 109.00 no
C52 C53 H53 119.00 no
C54 C53 H53 119.00 no
C53 C54 H54 120.00 no
C55 C54 H54 120.00 no
C54 C55 H55 120.00 no
C56 C55 H55 120.00 no
C51 C56 H56 119.00 no
C55 C56 H56 119.00 no
O60 C61 H61A 109.00 no
O60 C61 H61B 109.00 no
O60 C61 H61C 109.00 no
H61A C61 H61B 110.00 no
H61A C61 H61C 110.00 no
H61B C61 H61C 110.00 no
C72 C73 H73 119.00 no
C74 C73 H73 119.00 no
C73 C74 H74 121.00 no
C75 C74 H74 121.00 no
C74 C75 H75 119.00 no
C76 C75 H75 119.00 no
C71 C76 H76 120.00 no
C75 C76 H76 120.00 no
O80 C81 H81A 109.00 no
O80 C81 H81B 109.00 no
O80 C81 H81C 109.00 no
H81A C81 H81B 110.00 no
H81A C81 H81C 109.00 no
H81B C81 H81C 109.00 no
C91 C92 H92A 109.00 no
C91 C92 H92B 109.00 no
C91 C92 H92C 109.00 no
H92A C92 H92B 109.00 no
H92A C92 H92C 109.00 no
H92B C92 H92C 110.00 no
C101 C102 H10A 109.00 no
C101 C102 H10B 109.00 no
C101 C102 H10C 110.00 no
H10A C102 H10B 109.00 no
H10A C102 H10C 110.00 no
H10B C102 H10C 109.00 no
O112 C111 H11A 109.00 no
O112 C111 H11B 110.00 no
O112 C111 H11C 109.00 no
H11A C111 H11B 109.00 no
H11A C111 H11C 109.00 no
H11B C111 H11C 110.00 no
O114 C113 H11D 109.00 no
O114 C113 H11E 109.00 no
O114 C113 H11F 109.00 no
H11D C113 H11E 109.00 no
H11D C113 H11F 110.00 no
H11E C113 H11F 110.00 no
O122 C121 H12A 109.00 no
O122 C121 H12B 110.00 no
O122 C121 H12C 109.00 no
H12A C121 H12B 109.00 no
H12A C121 H12C 109.00 no
H12B C121 H12C 110.00 no
O124 C123 H12D 109.00 no
O124 C123 H12E 110.00 no
O124 C123 H12F 109.00 no
H12D C123 H12E 109.00 no
H12D C123 H12F 109.00 no
H12E C123 H12F 110.00 no
O126 C125 H12G 109.00 no
O126 C125 H12H 110.00 no
O126 C125 H12I 109.00 no
H12G C125 H12H 110.00 no
H12G C125 H12I 109.00 no
H12H C125 H12I 109.00 no
O128 C127 H12J 109.00 no
O128 C127 H12K 109.00 no
O128 C127 H12L 109.00 no
H12J C127 H12K 109.00 no
H12J C127 H12L 110.00 no
H12K C127 H12L 109.00 no
O130 C129 H12M 109.00 no
O130 C129 H12N 110.00 no
O130 C129 H12O 109.00 no
H12M C129 H12N 109.00 no
H12M C129 H12O 110.00 no
H12N C129 H12O 109.00 no
O132 C131 H13A 109.00 no
O132 C131 H13B 109.00 no
O132 C131 H13C 109.00 no
H13A C131 H13B 109.00 no
H13A C131 H13C 109.00 no
H13B C131 H13C 109.00 no
O134 C133 H13D 110.00 no
O134 C133 H13E 110.00 no
O134 C133 H13F 110.00 no
H13D C133 H13E 109.00 no
H13D C133 H13F 109.00 no
H13E C133 H13F 109.00 no
O136 C135 H13G 110.00 no
O136 C135 H13H 110.00 no
O136 C135 H13I 109.00 no
H13G C135 H13H 110.00 no
H13G C135 H13I 109.00 no
H13H C135 H13I 109.00 no
O138 C137 H13J 109.00 no
O138 C137 H13K 109.00 no
O138 C137 H13L 110.00 no
H13J C137 H13K 109.00 no
H13J C137 H13L 109.00 no
H13K C137 H13L 109.00 no
O140 C139 H13M 109.00 no
O140 C139 H13N 110.00 no
O140 C139 H13O 110.00 no
H13M C139 H13N 110.00 no
H13M C139 H13O 109.00 no
H13N C139 H13O 109.00 no

loop_
_geom_bond_atom_site_label_1
_geom_bond_atom_site_label_2
_geom_bond_distance
_geom_bond_publ_flag
Mn1 O3 1.933(6) yes
Mn1 O17 1.862(7) yes
Mn1 O93 2.217(8) yes
Mn1 O122 2.236(7) yes
Mn1 O124 1.923(6) yes
Mn1 N19 1.996(8) yes
Mn2 O1 2.295(5) yes
Mn2 O2 1.957(6) yes
Mn2 O3 1.952(6) yes
Mn2 O122 1.889(7) yes
Mn2 O138 2.260(5) yes
Mn2 O140 1.881(6) yes
Mn3 O1 2.000(6) yes
Mn3 O3 1.907(5) yes
Mn3 O94 2.012(7) yes
Mn3 O124 2.164(7) yes
Mn3 O126 1.883(5) yes
Mn3 O130 2.150(6) yes
Mn4 O4 1.935(6) yes
Mn4 O37 1.875(7) yes
Mn4 O103 2.218(8) yes
Mn4 O132 2.216(6) yes
Mn4 O134 1.893(6) yes
Mn4 N39 1.994(6) yes
Mn5 O1 1.967(6) yes
Mn5 O2 2.305(5) yes
Mn5 O4 1.952(6) yes
Mn5 O128 2.249(5) yes
Mn5 O130 1.886(6) yes
Mn5 O132 1.895(6) yes
Mn6 O2 1.986(5) yes
Mn6 O4 1.924(5) yes
Mn6 O104 1.999(6) yes
Mn6 O134 2.166(7) yes
Mn6 O136 1.868(6) yes
Mn6 O140 2.154(6) yes
Mn7 O1 1.911(5) yes
Mn7 O57 1.885(6) yes
Mn7 O114 2.331(7) yes
Mn7 O126 2.273(6) yes
Mn7 O128 1.916(6) yes
Mn7 N59 2.000(8) yes
Mn8 O2 1.921(5) yes
Mn8 O77 1.885(6) yes
Mn8 O112 2.284(7) yes
Mn8 O136 2.238(6) yes
Mn8 O138 1.919(6) yes
Mn8 N79 1.984(8) yes
O17 C11 1.339(10) yes
O20 C18 1.338(11) yes
O20 C21 1.444(13) yes
O37 C31 1.309(10) yes
O40 C38 1.338(11) yes
O40 C41 1.447(14) yes
O57 C51 1.327(14) yes
O60 C58 1.330(12) yes
O60 C61 1.434(10) yes
O77 C71 1.336(13) yes
O80 C78 1.345(12) yes
O80 C81 1.443(10) yes
O93 C91 1.253(13) yes
O94 C91 1.271(10) yes
O103 C101 1.244(13) yes
O3 H3 1.0000 no
O104 C101 1.292(12) yes
O4 H4 1.0000 no
O112 C111 1.402(11) yes
O114 C113 1.408(13) yes
O122 C121 1.409(12) yes
O124 C123 1.412(12) yes
O126 C125 1.386(12) yes
O128 C127 1.434(12) yes
O130 C129 1.411(12) yes
O132 C131 1.428(12) yes
O134 C133 1.428(12) yes
O136 C135 1.409(11) yes
O138 C137 1.440(11) yes
O140 C139 1.417(13) yes
N19 C18 1.293(12) yes
N39 C38 1.308(11) yes
N59 C58 1.284(13) yes
N79 C78 1.277(13) yes
N19 H19 0.8800 no
N39 H39 0.8800 no
N59 H59 0.8800 no
N79 H79 0.8800 no
C11 C12 1.404(13) no
C11 C16 1.406(14) no
C12 C18 1.440(14) no
C12 C13 1.436(13) no
C13 C14 1.356(15) no
C14 C15 1.382(14) no
C15 C16 1.393(14) no
C31 C32 1.414(13) no
C31 C36 1.416(14) no
C32 C38 1.467(14) no
C32 C33 1.414(12) no
C33 C34 1.365(15) no
C34 C35 1.385(13) no
C35 C36 1.382(12) no
C51 C52 1.404(14) no
C51 C56 1.411(12) no
C52 C53 1.399(15) no
C52 C58 1.480(12) no
C53 C54 1.368(14) no
C54 C55 1.376(17) no
C55 C56 1.375(17) no
C71 C76 1.407(12) no
C71 C72 1.416(14) no
C72 C73 1.410(15) no
C72 C78 1.474(12) no
C73 C74 1.365(12) no
C74 C75 1.401(16) no
C75 C76 1.378(16) no
C91 C92 1.519(15) no
C101 C102 1.500(15) no
C13 H13 0.9500 no
C14 H14 0.9500 no
C15 H15 0.9500 no
C16 H16 0.9500 no
C21 H21A 0.9800 no
C21 H21B 0.9800 no
C21 H21C 0.9800 no
C33 H33 0.9500 no
C34 H34 0.9500 no
C35 H35 0.9500 no
C36 H36 0.9500 no
C41 H41A 0.9800 no
C41 H41B 0.9800 no
C41 H41C 0.9800 no
C53 H53 0.9500 no
C54 H54 0.9500 no
C55 H55 0.9500 no
C56 H56 0.9500 no
C61 H61A 0.9800 no
C61 H61B 0.9800 no
C61 H61C 0.9800 no
C73 H73 0.9500 no
C74 H74 0.9500 no
C75 H75 0.9500 no
C76 H76 0.9500 no
C81 H81A 0.9800 no
C81 H81B 0.9800 no
C81 H81C 0.9800 no
C92 H92A 0.9800 no
C92 H92B 0.9800 no
C92 H92C 0.9800 no
C102 H10A 0.9800 no
C102 H10B 0.9800 no
C102 H10C 0.9800 no
C111 H11A 0.9800 no
C111 H11B 0.9800 no
C111 H11C 0.9800 no
C113 H11D 0.9800 no
C113 H11E 0.9800 no
C113 H11F 0.9800 no
C121 H12A 0.9800 no
C121 H12B 0.9800 no
C121 H12C 0.9800 no
C123 H12D 0.9800 no
C123 H12E 0.9800 no
C123 H12F 0.9800 no
C125 H12G 0.9800 no
C125 H12H 0.9800 no
C125 H12I 0.9800 no
C127 H12J 0.9800 no
C127 H12K 0.9800 no
C127 H12L 0.9800 no
C129 H12M 0.9800 no
C129 H12N 0.9800 no
C129 H12O 0.9800 no
C131 H13A 0.9800 no
C131 H13B 0.9800 no
C131 H13C 0.9800 no
C133 H13D 0.9800 no
C133 H13E 0.9800 no
C133 H13F 0.9800 no
C135 H13G 0.9800 no
C135 H13H 0.9800 no
C135 H13I 0.9800 no
C137 H13J 0.9800 no
C137 H13K 0.9800 no
C137 H13L 0.9800 no
C139 H13M 0.9800 no
C139 H13N 0.9800 no
C139 H13O 0.9800 no

loop_
_geom_contact_atom_site_label_1
_geom_contact_atom_site_label_2
_geom_contact_distance
_geom_contact_site_symmetry_2
_geom_contact_publ_flag
Mn2 H19 3.3200 . no
Mn3 H59 3.0900 . no
Mn5 H39 3.3600 . no
Mn6 H79 3.0900 . no
Mn7 H4 3.1700 . no
Mn8 H3 3.1400 . no
O1 Mn1 3.869(5) . no
O1 Mn6 3.670(5) . no
O1 O2 2.779(7) . no
O1 O3 2.632(7) . no
O1 O4 2.851(7) . no
O1 O114 2.875(9) . no
O1 O124 3.184(8) . no
O1 O126 2.610(7) . no
O1 O128 2.641(8) . no
O1 O130 2.579(9) . no
O1 O140 3.165(8) . no
O1 N59 2.759(10) . no
O2 O112 2.817(9) . no
O2 O130 3.167(8) . no
O2 Mn3 3.666(5) . no
O2 Mn4 3.849(5) . no
O2 O1 2.779(7) . no
O2 O3 2.821(7) . no
O2 O4 2.646(7) . no
O2 O136 2.594(7) . no
O2 O138 2.638(8) . no
O2 O134 3.142(8) . no
O2 N79 2.758(10) . no
O2 O140 2.584(9) . no
O3 Mn5 3.545(5) . no
O3 O94 2.844(9) . no
O3 C91 3.065(11) . no
O3 O112 2.643(9) . no
O3 O122 2.594(9) . no
O3 Mn8 3.573(5) . no
O3 O1 2.632(7) . no
O3 O2 2.821(7) . no
O3 O93 2.829(8) . no
O3 O124 2.607(9) . no
O3 O130 3.039(8) . no
O3 O138 2.960(7) . no
O3 N19 2.811(10) . no
O4 Mn2 3.557(5) . no
O4 O1 2.851(7) . no
O4 Mn7 3.582(5) . no
O4 O104 2.848(8) . no
O4 O114 2.658(9) . no
O4 O128 2.936(7) . no
O4 O132 2.594(9) . no
O4 O134 2.603(9) . no
O4 O2 2.646(7) . no
O4 O103 2.827(8) . no
O4 C101 3.077(11) . no
O4 O140 3.060(8) . no
O4 N39 2.809(8) . no
O17 O93 3.098(11) . no
O17 N19 2.717(10) . no
O17 O124 2.766(8) . no
O17 O122 3.131(9) . no
O17 C123 3.046(11) . no
O17 C18 2.934(11) . no
O17 C121 3.400(12) . no
O37 C131 3.361(12) . no
O37 C133 3.050(11) . no
O37 O103 3.150(11) . no
O37 N39 2.737(10) . no
O37 O132 3.074(8) . no
O37 C38 2.950(11) . no
O37 O134 2.734(8) . no
O40 C111 3.382(10) 2_755 no
O57 C58 2.931(12) . no
O57 O128 2.776(9) . no
O57 N59 2.727(10) . no
O57 C127 3.150(14) . no
O57 O114 3.052(10) . no
O77 C78 2.948(12) . no
O77 C111 3.395(12) . no
O77 O138 2.773(9) . no
O77 C137 3.175(13) . no
O77 O112 3.042(10) . no
O77 N79 2.727(8) . no
O93 C123 3.181(12) . no
O93 O17 3.098(11) . no
O93 O124 2.917(9) . no
O93 O3 2.829(8) . no
O93 C34 3.328(10) 2_745 no
O93 N19 3.054(10) . no
O93 Mn3 3.262(6) . no
O94 O126 2.982(8) . no
O94 Mn1 3.399(7) . no
O94 C129 3.240(12) . no
O94 O130 2.988(8) . no
O94 O124 2.995(11) . no
O94 C125 3.136(12) . no
O94 C123 3.302(14) . no
O94 O3 2.844(9) . no
O1 H59 2.6800 . no
O1 H4 2.8900 . no
O2 H3 2.8400 . no
O2 H79 2.6500 . no
O103 C133 3.201(12) . no
O3 H19 2.6700 . no
O103 O134 2.912(9) . no
O103 N39 2.966(10) . no
O103 O4 2.827(8) . no
O103 C14 3.404(10) 2_655 no
O103 Mn6 3.254(6) . no
O103 O37 3.150(11) . no
O103 C133 3.338(12) 3_665 no
O104 O134 3.004(10) . no
O104 C135 3.093(10) . no
O104 O136 2.947(8) . no
O4 H39 2.6800 . no
O104 C139 3.291(11) . no
O104 O4 2.848(8) . no
O104 O140 2.994(7) . no
O104 Mn4 3.398(6) . no
O104 C133 3.313(13) . no
O112 O77 3.042(10) . no
O112 N79 3.057(10) . no
O112 O138 2.897(10) . no
O112 O3 2.643(9) . no
O112 Mn2 3.491(8) . no
O112 C129 3.197(11) . no
O112 O2 2.817(9) . no
O114 O1 2.875(9) . no
O114 Mn5 3.513(8) . no
O114 O128 2.888(10) . no
O114 O57 3.052(10) . no
O114 O4 2.658(9) . no
O114 N59 3.141(10) . no
O114 C51 3.358(11) . no
O114 C139 3.180(13) . no
O17 H12B 2.8100 . no
O17 H12D 2.5400 . no
O20 H13 2.3700 . no
O122 Mn3 3.617(7) . no
O122 N19 3.010(10) . no
O122 O138 3.172(9) . no
O122 O3 2.594(9) . no
O122 C139 3.152(12) . no
O122 O124 2.857(10) . no
O122 O140 2.854(8) . no
O122 O17 3.131(9) . no
O124 O94 2.995(11) . no
O124 O93 2.917(9) . no
O124 C91 3.275(13) . no
O124 O122 2.857(10) . no
O124 O17 2.766(8) . no
O124 Mn7 3.853(6) . no
O124 Mn2 3.573(7) . no
O124 O3 2.607(9) . no
O124 N59 2.994(10) . no
O124 O1 3.184(8) . no
O124 O126 2.917(8) . no
O126 O128 3.050(7) . no
O126 C127 3.164(10) . no
O126 O1 2.610(7) . no
O126 O130 2.884(8) . no
O126 Mn5 3.594(5) . no
O126 C123 3.300(11) . no
O126 N59 2.979(11) . no
O126 O94 2.982(8) . no
O126 O124 2.917(8) . no
O128 O57 2.776(9) . no
O128 O132 3.165(8) . no
O128 O114 2.888(10) . no
O128 O130 3.093(8) . no
O128 N39 3.064(8) . no
O128 O4 2.936(7) . no
O128 O126 3.050(7) . no
O128 Mn3 3.751(5) . no
O128 O1 2.641(8) . no
O128 Mn4 3.805(5) . no
O130 O132 2.857(7) . no
O130 Mn7 3.619(6) . no
O130 O1 2.579(9) . no
O130 C127 3.405(10) . no
O130 Mn2 3.813(6) . no
O130 O126 2.884(8) . no
O130 C131 3.316(11) . no
O130 O3 3.039(8) . no
O130 O128 3.093(8) . no
O130 O2 3.167(8) . no
O130 O94 2.988(8) . no
O132 N39 3.050(9) . no
O132 O130 2.857(7) . no
O132 O4 2.594(9) . no
O132 O128 3.165(8) . no
O132 Mn6 3.639(6) . no
O132 O37 3.074(8) . no
O132 O134 2.842(9) . no
O132 C129 3.159(11) . no
O134 O2 3.142(8) . no
O134 C101 3.287(14) . no
O134 O4 2.603(9) . no
O134 O132 2.842(9) . no
O134 O104 3.004(10) . no
O134 O136 2.885(8) . no
O134 Mn8 3.787(6) . no
O134 Mn5 3.543(7) . no
O134 N79 2.931(9) . no
O134 O37 2.734(8) . no
O134 O103 2.912(9) . no
O136 O140 2.901(8) . no
O136 N79 2.955(11) . no
O136 C137 3.125(10) . no
O136 C133 3.223(11) . no
O136 O134 2.885(8) . no
O136 O138 3.006(7) . no
O136 O104 2.947(8) . no
O136 Mn2 3.583(5) . no
O136 O2 2.594(7) . no
O37 H13F 2.4900 . no
O138 O2 2.638(8) . no
O138 O112 2.897(10) . no
O138 O77 2.773(9) . no
O138 O140 3.078(8) . no
O138 N19 2.940(9) . no
O138 Mn6 3.709(5) . no
O138 Mn1 3.781(5) . no
O138 O136 3.006(7) . no
O138 O3 2.960(7) . no
O138 O122 3.172(9) . no
O40 H11A 2.9100 2_755 no
O140 O104 2.994(7) . no
O140 O136 2.901(8) . no
O140 C121 3.304(11) . no
O140 Mn5 3.817(6) . no
O140 Mn8 3.632(6) . no
O140 O122 2.854(8) . no
O140 O4 3.060(8) . no
O140 O2 2.584(9) . no
O40 H33 2.3600 . no
O140 O1 3.165(8) . no
O140 O138 3.078(8) . no
O140 C137 3.366(10) . no
O57 H12J 2.5900 . no
O60 H53 2.3400 . no
O77 H13L 2.6400 . no
O80 H35 2.7100 3_765 no
O80 H73 2.3300 . no
O93 H34 2.4700 2_745 no
O93 H12F 2.6800 . no
O93 H3 2.8100 . no
O94 H12N 2.6500 . no
O94 H12G 2.5900 . no
O94 H3 2.8800 . no
O94 H61B 2.7300 1_655 no
O94 H12F 2.7300 . no
O103 H4 2.8200 . no
O103 H13D 2.8200 . no
O103 H14 2.5800 2_655 no
O103 H13F 2.8800 3_665 no
O104 H13D 2.7100 . no
O104 H13G 2.7500 . no
O104 H4 2.9000 . no
O104 H81B 2.6700 1_455 no
O104 H13N 2.7000 . no
O112 H3 1.7300 . no
O112 H12M 2.8900 . no
O112 H12N 2.8400 . no
O114 H4 1.7500 . no
O114 H13N 2.9000 . no
O114 H13O 2.7800 . no
O122 H61A 2.9100 . no
O122 H13O 2.8100 . no
O124 H59 2.2200 . no
O126 H12L 2.8400 . no
O128 H41C 2.9200 . no
O128 H39 2.3900 . no
O128 H4 2.8000 . no
O130 H13C 2.8000 . no
O130 H12L 2.7900 . no
O132 H12M 2.7500 . no
O132 H81C 2.8500 . no
O134 H79 2.1800 . no
O134 H81A 2.8900 . no
O136 H13J 2.7600 . no
O138 H19 2.3100 . no
O138 H21A 2.7100 . no
O138 H3 2.8300 . no
O140 H12C 2.9200 . no
O140 H13J 2.7500 . no
N19 Mn2 3.535(8) . no
N19 O3 2.811(10) . no
N19 O17 2.717(10) . no
N19 O93 3.054(10) . no
N19 O122 3.010(10) . no
N19 O138 2.940(9) . no
N19 C11 2.897(12) . no
N19 C121 3.331(13) . no
N39 O103 2.966(10) . no
N39 O128 3.064(8) . no
N39 O132 3.050(9) . no
N39 C31 2.909(13) . no
N39 Mn5 3.611(6) . no
N39 O4 2.809(8) . no
N39 O37 2.737(10) . no
N39 C131 3.394(13) . no
N59 O126 2.979(11) . no
N59 O1 2.759(10) . no
N59 O57 2.727(10) . no
N59 Mn3 3.485(9) . no
N59 O114 3.141(10) . no
N59 O124 2.994(10) . no
N59 C51 2.907(12) . no
N79 C71 2.902(10) . no
N79 O77 2.727(8) . no
N79 O112 3.057(10) . no
N79 Mn6 3.473(8) . no
N79 O136 2.955(11) . no
N79 O2 2.758(10) . no
N79 O134 2.931(9) . no
N19 H12B 2.8900 . no
N19 H21A 2.7200 . no
N19 H3 2.8200 . no
N19 H21C 2.7800 . no
N39 H41C 2.6000 . no
N39 H4 2.8000 . no
N39 H13A 2.8000 . no
N39 H41A 2.8800 . no
N59 H61A 2.6000 . no
N59 H61C 2.8300 . no
N79 H81A 2.9100 . no
N79 H81C 2.5900 . no
C14 O103 3.404(10) 2_645 no
C16 C72 3.587(14) 4_555 no
C16 C71 3.592(13) 4_555 no
C18 C34 3.392(14) 2_745 no
C34 C18 3.392(14) 2_755 no
C34 O93 3.328(10) 2_755 no
C35 C135 3.337(14) 3_665 no
C36 C135 3.509(13) 3_665 no
C36 C102 3.533(14) 1_655 no
C51 C113 3.390(15) . no
C58 C125 3.470(14) 3_766 no
C71 C16 3.592(13) 4_554 no
C71 C111 3.478(13) . no
C72 C16 3.587(14) 4_554 no
C81 C139 3.551(14) 1_655 no
C91 C123 3.453(15) . no
C101 C133 3.475(16) . no
C102 C36 3.533(14) 1_455 no
C111 O40 3.382(10) 2_745 no
C11 H12B 2.9500 . no
C111 C71 3.478(13) . no
C12 H12B 3.0500 . no
C113 C51 3.390(15) . no
C13 H41A 3.1000 2_645 no
C14 H10A 3.0800 2_645 no
C14 H13E 2.9400 4_555 no
C18 H12B 3.0300 . no
C21 H19 2.3900 . no
C121 C137 3.518(14) . no
C21 H11A 3.0800 . no
C121 C139 3.283(14) . no
C123 C91 3.453(15) . no
C125 C58 3.470(14) 3_766 no
C125 C127 3.546(13) . no
C127 C131 3.510(14) . no
C127 C125 3.546(13) . no
C129 O112 3.197(11) . no
C129 C131 3.298(12) . no
C129 C139 3.456(15) 1_655 no
C131 C127 3.510(14) . no
C131 C129 3.298(12) . no
C33 H21C 2.8800 2_755 no
C133 C101 3.475(16) . no
C133 O103 3.338(12) 3_665 no
C35 H13I 3.0000 3_665 no
C35 H13G 3.0500 3_665 no
C135 C36 3.509(13) 3_665 no
C135 C35 3.337(14) 3_665 no
C135 C137 3.402(13) . no
C36 H13I 2.9000 3_665 no
C137 C135 3.402(13) . no
C137 C121 3.518(14) . no
C139 O114 3.180(13) . no
C139 C129 3.456(15) 1_455 no
C139 C121 3.283(14) . no
C139 C81 3.551(14) 1_455 no
C41 H39 2.4000 . no
C41 H11F 3.0700 . no
C51 H11F 3.0300 . no
C53 H12L 3.0700 1_455 no
C54 H76 3.0200 2_655 no
C54 H92A 3.0200 3_766 no
C55 H92A 2.7500 3_766 no
C58 H12H 3.0600 3_766 no
C61 H59 2.3800 . no
C71 H16 3.0100 4_554 no
C74 H56 2.9700 2_745 no
C75 H12D 2.9500 4_554 no
C76 H54 3.0900 2_645 no
C81 H79 2.4000 . no
C81 H13N 3.0700 1_655 no
C91 H12F 2.7600 . no
C91 H3 2.9300 . no
C92 H61B 2.9400 1_655 no
C101 H13F 2.9600 3_665 no
C101 H13D 2.8300 . no
C101 H4 2.9500 . no
C102 H81B 2.8700 1_455 no
C102 H13F 3.0700 3_665 no
C102 H36 2.9800 1_455 no
C111 H33 3.0700 2_745 no
C111 H3 2.5300 . no
C113 H4 2.5200 . no
C121 H13M 2.9500 . no
C123 H61C 2.8300 . no
C123 H59 2.9600 . no
C125 H12L 3.0500 . no
C127 H41C 2.9800 . no
C127 H12I 3.0600 . no
C129 H12A 2.8700 1_655 no
C129 H13C 2.6400 . no
C129 H13O 3.0200 1_655 no
C129 H61A 3.0900 1_655 no
C129 H13M 3.0700 1_655 no
C131 H12M 3.0300 . no
C131 H12O 3.0600 . no
C131 H11D 2.9400 1_655 no
C133 H13I 3.0900 . no
C133 H81A 2.7800 . no
C133 H79 2.9100 . no
C135 H15 2.9300 4_554 no
C135 H13J 2.8500 . no
C137 H13H 3.0500 . no
C137 H19 3.0800 . no
C137 H21A 2.6900 . no
C137 H12C 2.7600 . no
C139 H12C 3.0100 . no
C139 H12M 2.9400 1_455 no
C139 H81C 3.0400 1_455 no
H3 Mn8 3.1400 . no
H3 O112 1.7300 . no
H3 C91 2.9300 . no
H3 C111 2.5300 . no
H3 H11B 2.5200 . no
H3 H19 2.4400 . no
H4 Mn7 3.1700 . no
H4 O114 1.7500 . no
H4 C101 2.9500 . no
H4 C113 2.5200 . no
H4 H11E 2.4000 . no
H4 H39 2.4400 . no
H10A C14 3.0800 2_655 no
H10B H81B 2.4600 1_455 no
H10C H36 2.5300 3_665 no
H11A C21 3.0800 . no
H11A H21C 2.3800 . no
H11A O40 2.9100 2_745 no
H11B H3 2.5200 . no
H11C H41B 2.5700 2_745 no
H11D C131 2.9400 1_455 no
H11E H4 2.4000 . no
H11F C41 3.0700 . no
H11F C51 3.0300 . no
H11F H41A 2.4900 . no
H12A C129 2.8700 1_455 no
H12A H12N 2.2800 1_455 no
H12A H61A 2.5400 . no
H12B O17 2.8100 . no
H12B N19 2.8900 . no
H12B C11 2.9500 . no
H12B C12 3.0500 . no
H12B C18 3.0300 . no
H12C O140 2.9200 . no
H12C C137 2.7600 . no
H12C C139 3.0100 . no
H12C H13J 2.5000 . no
H12C H13K 2.4300 . no
H12C H13M 2.5400 . no
H12D O17 2.5400 . no
H12D H61C 2.5300 . no
H12D C75 2.9500 4_555 no
H12D H75 2.5800 4_555 no
H12E H12H 2.5300 . no
H12E H12I 2.5100 3_766 no
H12F O93 2.6800 . no
H12F O94 2.7300 . no
H12F C91 2.7600 . no
H12G O94 2.5900 . no
H12H H12E 2.5300 . no
H12H C58 3.0600 3_766 no
H12I C127 3.0600 . no
H12I H12E 2.5100 3_766 no
H12J O57 2.5900 . no
H12J H75 2.4900 2_755 no
H12K H13A 2.5900 . no
H12K H41C 2.5600 . no
H12L O126 2.8400 . no
H12L O130 2.7900 . no
H12L C53 3.0700 1_655 no
H12L C125 3.0500 . no
H12L H53 2.5800 1_655 no
H12M O112 2.8900 . no
H12M O132 2.7500 . no
H12M C131 3.0300 . no
H12M C139 2.9400 1_655 no
H12M H13M 2.3900 1_655 no
H12N O94 2.6500 . no
H12N O112 2.8400 . no
H12N H12A 2.2800 1_655 no
H12O C131 3.0600 . no
H12O H13C 2.2100 . no
H12O H13O 2.4900 1_655 no
H13 O20 2.3700 . no
H13A N39 2.8000 . no
H13A H12K 2.5900 . no
H13B H13N 2.5600 1_655 no
H13B H81C 2.5200 . no
H13C O130 2.8000 . no
H13C C129 2.6400 . no
H13C H12O 2.2100 . no
H13D O103 2.8200 . no
H13D O104 2.7100 . no
H13D C101 2.8300 . no
H13E H81A 2.5200 . no
H13E C14 2.9400 4_554 no
H13E H14 2.3700 4_554 no
H13F O37 2.4900 . no
H13F H81A 2.5800 . no
H13F O103 2.8800 3_665 no
H13F C101 2.9600 3_665 no
H13F C102 3.0700 3_665 no
H13G O104 2.7500 . no
H13G C35 3.0500 3_665 no
H13H C137 3.0500 . no
H13I C133 3.0900 . no
H13I C35 3.0000 3_665 no
H13I C36 2.9000 3_665 no
H13I H15 2.5900 4_554 no
H13J O136 2.7600 . no
H13J O140 2.7500 . no
H13J C135 2.8500 . no
H13J H12C 2.5000 . no
H13K H12C 2.4300 . no
H13K H21A 2.3900 . no
H13L O77 2.6400 . no
H13M C121 2.9500 . no
H13M C129 3.0700 1_455 no
H13M H12C 2.5400 . no
H13M H12M 2.3900 1_455 no
H13N O104 2.7000 . no
H13N O114 2.9000 . no
H13N C81 3.0700 1_455 no
H13N H13B 2.5600 1_455 no
H13N H81C 2.5800 1_455 no
H13O O114 2.7800 . no
H13O O122 2.8100 . no
H13O C129 3.0200 1_455 no
H13O H12O 2.4900 1_455 no
H14 O103 2.5800 2_645 no
H14 H13E 2.3700 4_555 no
H15 C135 2.9300 4_555 no
H15 H13I 2.5900 4_555 no
H16 C71 3.0100 4_555 no
H19 Mn2 3.3200 . no
H19 O138 2.3100 . no
H19 C21 2.3900 . no
H19 C137 3.0800 . no
H19 H3 2.4400 . no
H19 H21A 2.1400 . no
H19 H21C 2.3400 . no
H21A O138 2.7100 . no
H21A N19 2.7200 . no
H21A C137 2.6900 . no
H21A H13K 2.3900 . no
H21A H19 2.1400 . no
H21C N19 2.7800 . no
H21C H11A 2.3800 . no
H21C H19 2.3400 . no
H21C C33 2.8800 2_745 no
H33 O40 2.3600 . no
H33 C111 3.0700 2_755 no
H34 O93 2.4700 2_755 no
H35 O80 2.7100 3_765 no
H36 C102 2.9800 1_655 no
H36 H10C 2.5300 3_665 no
H39 Mn5 3.3600 . no
H39 O128 2.3900 . no
H39 C41 2.4000 . no
H39 H4 2.4400 . no
H39 H41A 2.4900 . no
H39 H41C 2.0000 . no
H41A N39 2.8800 . no
H41A H11F 2.4900 . no
H41A H39 2.4900 . no
H41A C13 3.1000 2_655 no
H41B H11C 2.5700 2_755 no
H41C O128 2.9200 . no
H41C N39 2.6000 . no
H41C C127 2.9800 . no
H41C H12K 2.5600 . no
H41C H39 2.0000 . no
H53 O60 2.3400 . no
H53 H12L 2.5800 1_455 no
H54 C76 3.0900 2_655 no
H54 H76 2.3900 2_655 no
H56 C74 2.9700 2_755 no
H56 H74 2.3800 2_755 no
H59 Mn3 3.0900 . no
H59 O124 2.2200 . no
H59 C61 2.3800 . no
H59 C123 2.9600 . no
H59 H61A 2.1000 . no
H59 H61C 2.3300 . no
H61A O122 2.9100 . no
H61A N59 2.6000 . no
H61A C129 3.0900 1_455 no
H61A H12A 2.5400 . no
H61A H59 2.1000 . no
H61B O94 2.7300 1_455 no
H61B C92 2.9400 1_455 no
H61B H92B 2.5900 1_455 no
H61C N59 2.8300 . no
H61C C123 2.8300 . no
H61C H12D 2.5300 . no
H61C H59 2.3300 . no
H73 O80 2.3300 . no
H74 H56 2.3800 2_745 no
H75 H12J 2.4900 2_745 no
H75 H12D 2.5800 4_554 no
H76 C54 3.0200 2_645 no
H76 H54 2.3900 2_645 no
H79 Mn6 3.0900 . no
H79 O134 2.1800 . no
H79 C81 2.4000 . no
H79 C133 2.9100 . no
H79 H81A 2.4100 . no
H79 H81C 2.0700 . no
H81A O134 2.8900 . no
H81A N79 2.9100 . no
H81A C133 2.7800 . no
H81A H13E 2.5200 . no
H81A H13F 2.5800 . no
H81A H79 2.4100 . no
H81B O104 2.6700 1_655 no
H81B C102 2.8700 1_655 no
H81B H10B 2.4600 1_655 no
H81C O132 2.8500 . no
H81C N79 2.5900 . no
H81C C139 3.0400 1_655 no
H81C H13B 2.5200 . no
H81C H13N 2.5800 1_655 no
H81C H79 2.0700 . no
H92A C54 3.0200 3_766 no
H92A C55 2.7500 3_766 no
H92B H61B 2.5900 1_655 no

loop_
_geom_hbond_atom_site_label_D
_geom_hbond_atom_site_label_H
_geom_hbond_atom_site_label_A
_geom_hbond_distance_DH
_geom_hbond_distance_HA
_geom_hbond_distance_DA
_geom_hbond_angle_DHA
_geom_hbond_site_symmetry_A
_geom_hbond_publ_flag
O3 H3 O112 1.0000 1.7300 2.643(9) 151.00 . yes
O4 H4 O114 1.0000 1.7500 2.658(9) 150.00 . yes
N19 H19 O138 0.8800 2.3100 2.940(9) 129.00 . yes
N39 H39 O128 0.8800 2.3900 3.064(8) 134.00 . yes
N59 H59 O124 0.8800 2.2200 2.994(10) 146.00 . yes
N79 H79 O134 0.8800 2.1800 2.931(9) 142.00 . yes
C123 H12D O17 0.9800 2.5400 3.046(11) 112.00 . yes
C125 H12G O94 0.9800 2.5900 3.136(12) 115.00 . yes
C127 H12J O57 0.9800 2.5900 3.150(14) 116.00 . yes
C13 H13 O20 0.9500 2.3700 2.707(12) 100.00 . yes
C133 H13F O37 0.9800 2.4900 3.050(11) 116.00 . yes
C14 H14 O103 0.9500 2.5800 3.404(10) 145.00 2_645 yes
C33 H33 O40 0.9500 2.3600 2.696(13) 100.00 . yes
C34 H34 O93 0.9500 2.4700 3.328(10) 151.00 2_755 yes
C53 H53 O60 0.9500 2.3400 2.691(10) 101.00 . yes
C73 H73 O80 0.9500 2.3300 2.688(10) 101.00 . yes

loop_
_geom_torsion_atom_site_label_1
_geom_torsion_atom_site_label_2
_geom_torsion_atom_site_label_3
_geom_torsion_atom_site_label_4
_geom_torsion
_geom_torsion_publ_flag
O93 Mn1 O3 Mn2 175.5(3) no
O93 Mn1 O3 Mn3 -74.7(3) no
O122 Mn1 O3 Mn2 -7.3(2) no
O122 Mn1 O3 Mn3 102.5(3) no
O124 Mn1 O3 Mn2 -94.8(3) no
O124 Mn1 O3 Mn3 15.0(3) no
N19 Mn1 O3 Mn2 82.9(3) no
N19 Mn1 O3 Mn3 -167.4(3) no
O93 Mn1 O17 C11 -90.9(9) no
O122 Mn1 O17 C11 92.3(8) no
O124 Mn1 O17 C11 179.3(9) no
N19 Mn1 O17 C11 1.9(9) no
O3 Mn1 O93 C91 35.7(8) no
O17 Mn1 O93 C91 -143.3(8) no
O124 Mn1 O93 C91 -49.5(8) no
N19 Mn1 O93 C91 126.8(8) no
O3 Mn1 O122 Mn2 7.4(2) no
O3 Mn1 O122 C121 144.1(6) no
O17 Mn1 O122 Mn2 -173.4(3) no
O17 Mn1 O122 C121 -36.7(6) no
O124 Mn1 O122 Mn2 93.2(3) no
O124 Mn1 O122 C121 -130.1(6) no
N19 Mn1 O122 Mn2 -83.9(3) no
N19 Mn1 O122 C121 52.9(6) no
O3 Mn1 O124 Mn3 -13.0(3) no
O3 Mn1 O124 C123 -140.8(8) no
O17 Mn1 O124 Mn3 171.2(3) no
O17 Mn1 O124 C123 43.3(8) no
O93 Mn1 O124 Mn3 72.7(3) no
O93 Mn1 O124 C123 -55.1(8) no
O122 Mn1 O124 Mn3 -89.8(3) no
O122 Mn1 O124 C123 142.4(8) no
O3 Mn1 N19 C18 -177.4(9) no
O17 Mn1 N19 C18 -1.6(9) no
O93 Mn1 N19 C18 96.9(9) no
O122 Mn1 N19 C18 -100.8(9) no
O2 Mn2 O1 Mn3 -100.8(2) no
O2 Mn2 O1 Mn5 0.3(2) no
O2 Mn2 O1 Mn7 137.2(6) no
O3 Mn2 O1 Mn3 -6.1(2) no
O3 Mn2 O1 Mn5 95.0(3) no
O3 Mn2 O1 Mn7 -128.1(6) no
O122 Mn2 O1 Mn3 75.7(3) no
O122 Mn2 O1 Mn5 176.8(3) no
O122 Mn2 O1 Mn7 -46.3(6) no
O138 Mn2 O1 Mn3 -64.3(5) no
O138 Mn2 O1 Mn5 36.8(5) no
O138 Mn2 O1 Mn7 173.7(4) no
O140 Mn2 O1 Mn3 176.0(2) no
O140 Mn2 O1 Mn5 -82.9(3) no
O140 Mn2 O1 Mn7 54.0(6) no
O1 Mn2 O2 Mn5 -0.3(2) no
O1 Mn2 O2 Mn6 -94.0(2) no
O1 Mn2 O2 Mn8 160.5(3) no
O3 Mn2 O2 Mn5 -75.9(2) no
O3 Mn2 O2 Mn6 -169.6(2) no
O3 Mn2 O2 Mn8 84.9(3) no
O138 Mn2 O2 Mn5 -164.3(2) no
O138 Mn2 O2 Mn6 102.0(2) no
O138 Mn2 O2 Mn8 -3.5(2) no
O140 Mn2 O2 Mn5 98.8(2) no
O140 Mn2 O2 Mn6 5.0(2) no
O140 Mn2 O2 Mn8 -100.5(3) no
O1 Mn2 O3 Mn1 111.6(3) no
O1 Mn2 O3 Mn3 6.7(2) no
O2 Mn2 O3 Mn1 -168.0(2) no
O2 Mn2 O3 Mn3 87.1(3) no
O122 Mn2 O3 Mn1 8.5(2) no
O122 Mn2 O3 Mn3 -96.5(3) no
O138 Mn2 O3 Mn1 -91.0(2) no
O138 Mn2 O3 Mn3 164.1(3) no
O1 Mn2 O122 Mn1 -81.9(2) no
O1 Mn2 O122 C121 146.9(6) no
O3 Mn2 O122 Mn1 -7.2(2) no
O3 Mn2 O122 C121 -138.4(6) no
O138 Mn2 O122 Mn1 81.0(2) no
O138 Mn2 O122 C121 -50.2(7) no
O140 Mn2 O122 Mn1 178.1(2) no
O140 Mn2 O122 C121 46.9(7) no
O1 Mn2 O138 Mn8 -33.7(5) no
O1 Mn2 O138 C137 -157.5(5) no
O2 Mn2 O138 Mn8 3.4(2) no
O2 Mn2 O138 C137 -120.4(6) no
O3 Mn2 O138 Mn8 -89.3(2) no
O3 Mn2 O138 C137 147.0(5) no
O122 Mn2 O138 Mn8 -174.0(3) no
O122 Mn2 O138 C137 62.2(6) no
O140 Mn2 O138 Mn8 86.6(3) no
O140 Mn2 O138 C137 -37.2(6) no
O1 Mn2 O140 Mn6 75.7(2) no
O1 Mn2 O140 C139 -71.7(7) no
O2 Mn2 O140 Mn6 -4.6(2) no
O2 Mn2 O140 C139 -152.0(7) no
O122 Mn2 O140 Mn6 178.7(2) no
O122 Mn2 O140 C139 31.2(7) no
O138 Mn2 O140 Mn6 -81.0(2) no
O138 Mn2 O140 C139 131.6(7) no
O3 Mn3 O1 Mn2 6.1(2) no
O3 Mn3 O1 Mn5 -93.4(3) no
O3 Mn3 O1 Mn7 160.8(3) no
O124 Mn3 O1 Mn2 -72.1(2) no
O124 Mn3 O1 Mn5 -171.7(2) no
O124 Mn3 O1 Mn7 82.6(3) no
O126 Mn3 O1 Mn2 -163.2(3) no
O126 Mn3 O1 Mn5 97.3(3) no
O126 Mn3 O1 Mn7 -8.5(3) no
O130 Mn3 O1 Mn2 104.4(2) no
O130 Mn3 O1 Mn5 4.9(2) no
O130 Mn3 O1 Mn7 -100.9(3) no
O1 Mn3 O3 Mn1 -114.4(3) no
O1 Mn3 O3 Mn2 -7.5(3) no
O94 Mn3 O3 Mn1 77.6(3) no
O94 Mn3 O3 Mn2 -175.5(3) no
O124 Mn3 O3 Mn1 -13.5(3) no
O124 Mn3 O3 Mn2 93.4(3) no
O130 Mn3 O3 Mn1 169.7(2) no
O130 Mn3 O3 Mn2 -83.4(3) no
O3 Mn3 O94 C91 -29.9(8) no
O124 Mn3 O94 C91 49.5(8) no
O126 Mn3 O94 C91 141.8(8) no
O130 Mn3 O94 C91 -126.9(8) no
O1 Mn3 O124 Mn1 96.0(3) no
O1 Mn3 O124 C123 -136.4(6) no
O3 Mn3 O124 Mn1 13.3(3) no
O3 Mn3 O124 C123 140.9(6) no
O94 Mn3 O124 Mn1 -79.4(3) no
O94 Mn3 O124 C123 48.2(6) no
O126 Mn3 O124 Mn1 -179.4(3) no
O126 Mn3 O124 C123 -51.8(6) no
O1 Mn3 O126 Mn7 7.0(2) no
O1 Mn3 O126 C125 -166.4(7) no
O94 Mn3 O126 Mn7 175.5(3) no
O94 Mn3 O126 C125 2.1(7) no
O124 Mn3 O126 Mn7 -92.6(3) no
O124 Mn3 O126 C125 94.0(7) no
O130 Mn3 O126 Mn7 83.5(2) no
O130 Mn3 O126 C125 -89.9(7) no
O1 Mn3 O130 Mn5 -5.0(2) no
O1 Mn3 O130 C129 -152.0(6) no
O3 Mn3 O130 Mn5 77.8(3) no
O3 Mn3 O130 C129 -69.1(6) no
O94 Mn3 O130 Mn5 171.1(3) no
O94 Mn3 O130 C129 24.1(6) no
O126 Mn3 O130 Mn5 -89.0(3) no
O126 Mn3 O130 C129 124.0(6) no
O103 Mn4 O4 Mn5 -176.5(3) no
O103 Mn4 O4 Mn6 74.8(3) no
O132 Mn4 O4 Mn5 5.3(2) no
O132 Mn4 O4 Mn6 -103.5(3) no
O134 Mn4 O4 Mn5 93.4(3) no
O134 Mn4 O4 Mn6 -15.5(3) no
N39 Mn4 O4 Mn5 -87.2(3) no
N39 Mn4 O4 Mn6 164.0(3) no
O103 Mn4 O37 C31 84.3(9) no
O132 Mn4 O37 C31 -97.8(9) no
O134 Mn4 O37 C31 174.7(9) no
N39 Mn4 O37 C31 -5.0(9) no
O4 Mn4 O103 C101 -36.4(8) no
O37 Mn4 O103 C101 142.4(8) no
O134 Mn4 O103 C101 49.3(8) no
N39 Mn4 O103 C101 -127.8(8) no
O4 Mn4 O132 Mn5 -5.3(2) no
O4 Mn4 O132 C131 -142.5(6) no
O37 Mn4 O132 Mn5 175.7(2) no
O37 Mn4 O132 C131 38.5(6) no
O134 Mn4 O132 Mn5 -91.5(3) no
O134 Mn4 O132 C131 131.2(6) no
N39 Mn4 O132 Mn5 85.4(3) no
N39 Mn4 O132 C131 -51.9(6) no
O4 Mn4 O134 Mn6 13.5(3) no
O4 Mn4 O134 C133 140.5(8) no
O37 Mn4 O134 Mn6 -172.4(3) no
O37 Mn4 O134 C133 -45.4(8) no
O103 Mn4 O134 Mn6 -72.0(3) no
O103 Mn4 O134 C133 54.9(8) no
O132 Mn4 O134 Mn6 90.7(3) no
O132 Mn4 O134 C133 -142.4(8) no
O4 Mn4 N39 C38 -175.0(9) no
O37 Mn4 N39 C38 10.8(9) no
O103 Mn4 N39 C38 -89.5(9) no
O132 Mn4 N39 C38 107.9(9) no
O2 Mn5 O1 Mn2 -0.3(2) no
O2 Mn5 O1 Mn3 93.4(2) no
O2 Mn5 O1 Mn7 -160.2(3) no
O4 Mn5 O1 Mn2 75.3(2) no
O4 Mn5 O1 Mn3 169.0(2) no
O4 Mn5 O1 Mn7 -84.7(3) no
O128 Mn5 O1 Mn2 162.9(3) no
O128 Mn5 O1 Mn3 -103.5(2) no
O128 Mn5 O1 Mn7 2.9(2) no
O130 Mn5 O1 Mn2 -99.1(2) no
O130 Mn5 O1 Mn3 -5.4(2) no
O130 Mn5 O1 Mn7 101.0(3) no
O1 Mn5 O2 Mn2 0.3(2) no
O1 Mn5 O2 Mn6 101.4(3) no
O1 Mn5 O2 Mn8 -138.5(5) no
O4 Mn5 O2 Mn2 -95.4(3) no
O4 Mn5 O2 Mn6 5.6(2) no
O4 Mn5 O2 Mn8 125.8(6) no
O128 Mn5 O2 Mn2 -37.3(5) no
O128 Mn5 O2 Mn6 63.8(4) no
O128 Mn5 O2 Mn8 -176.1(4) no
O130 Mn5 O2 Mn2 83.0(3) no
O130 Mn5 O2 Mn6 -176.0(2) no
O130 Mn5 O2 Mn8 -55.9(6) no
O132 Mn5 O2 Mn2 -176.9(2) no
O132 Mn5 O2 Mn6 -75.9(3) no
O132 Mn5 O2 Mn8 44.3(6) no
O1 Mn5 O4 Mn4 170.5(2) no
O1 Mn5 O4 Mn6 -85.7(3) no
O2 Mn5 O4 Mn4 -109.8(3) no
O2 Mn5 O4 Mn6 -6.1(2) no
O128 Mn5 O4 Mn4 93.4(2) no
O128 Mn5 O4 Mn6 -162.8(3) no
O132 Mn5 O4 Mn4 -6.0(2) no
O132 Mn5 O4 Mn6 97.7(3) no
O1 Mn5 O128 Mn7 -2.8(2) no
O1 Mn5 O128 C127 120.4(6) no
O2 Mn5 O128 Mn7 35.3(5) no
O2 Mn5 O128 C127 158.5(5) no
O4 Mn5 O128 Mn7 91.0(2) no
O4 Mn5 O128 C127 -145.8(6) no
O130 Mn5 O128 Mn7 -85.2(3) no
O130 Mn5 O128 C127 38.1(6) no
O132 Mn5 O128 Mn7 175.4(2) no
O132 Mn5 O128 C127 -61.4(6) no
O1 Mn5 O130 Mn3 5.0(2) no
O1 Mn5 O130 C129 152.5(6) no
O2 Mn5 O130 Mn3 -74.8(2) no
O2 Mn5 O130 C129 72.7(6) no
O128 Mn5 O130 Mn3 81.4(2) no
O128 Mn5 O130 C129 -131.1(6) no
O132 Mn5 O130 Mn3 -178.2(2) no
O132 Mn5 O130 C129 -30.7(6) no
O2 Mn5 O132 Mn4 80.0(2) no
O2 Mn5 O132 C131 -147.4(6) no
O4 Mn5 O132 Mn4 5.2(2) no
O4 Mn5 O132 C131 137.8(6) no
O128 Mn5 O132 Mn4 -82.3(2) no
O128 Mn5 O132 C131 50.3(6) no
O130 Mn5 O132 Mn4 179.7(2) no
O130 Mn5 O132 C131 -47.7(6) no
O4 Mn6 O2 Mn2 93.9(3) no
O4 Mn6 O2 Mn5 -5.6(2) no
O4 Mn6 O2 Mn8 -160.0(3) no
O134 Mn6 O2 Mn2 171.9(2) no
O134 Mn6 O2 Mn5 72.4(2) no
O134 Mn6 O2 Mn8 -82.1(3) no
O136 Mn6 O2 Mn2 -97.9(3) no
O136 Mn6 O2 Mn5 162.6(3) no
O136 Mn6 O2 Mn8 8.2(3) no
O140 Mn6 O2 Mn2 -4.5(2) no
O140 Mn6 O2 Mn5 -104.0(2) no
O140 Mn6 O2 Mn8 101.6(3) no
O2 Mn6 O4 Mn4 113.1(3) no
O2 Mn6 O4 Mn5 6.9(3) no
O104 Mn6 O4 Mn4 -78.0(3) no
O104 Mn6 O4 Mn5 175.8(3) no
O134 Mn6 O4 Mn4 13.7(3) no
O134 Mn6 O4 Mn5 -92.6(3) no
O140 Mn6 O4 Mn4 -170.6(2) no
O140 Mn6 O4 Mn5 83.2(3) no
O4 Mn6 O104 C101 30.6(7) no
O134 Mn6 O104 C101 -48.4(7) no
O136 Mn6 O104 C101 -139.8(7) no
O140 Mn6 O104 C101 127.8(7) no
O2 Mn6 O134 Mn4 -97.2(3) no
O2 Mn6 O134 C133 134.0(6) no
O4 Mn6 O134 Mn4 -13.8(3) no
O4 Mn6 O134 C133 -142.6(6) no
O104 Mn6 O134 Mn4 78.9(3) no
O104 Mn6 O134 C133 -49.9(6) no
O136 Mn6 O134 Mn4 178.2(3) no
O136 Mn6 O134 C133 49.4(6) no
O2 Mn6 O136 Mn8 -6.9(2) no
O2 Mn6 O136 C135 160.1(6) no
O104 Mn6 O136 Mn8 -176.3(2) no
O104 Mn6 O136 C135 -9.3(7) no
O134 Mn6 O136 Mn8 91.3(3) no
O134 Mn6 O136 C135 -101.7(6) no
O140 Mn6 O136 Mn8 -83.8(2) no
O140 Mn6 O136 C135 83.3(6) no
O2 Mn6 O140 Mn2 4.6(2) no
O2 Mn6 O140 C139 150.6(7) no
O4 Mn6 O140 Mn2 -78.7(3) no
O4 Mn6 O140 C139 67.3(7) no
O104 Mn6 O140 Mn2 -172.1(2) no
O104 Mn6 O140 C139 -26.1(7) no
O136 Mn6 O140 Mn2 88.6(3) no
O136 Mn6 O140 C139 -125.4(7) no
O114 Mn7 O1 Mn2 -54.3(5) no
O114 Mn7 O1 Mn3 -173.7(3) no
O114 Mn7 O1 Mn5 82.0(3) no
O126 Mn7 O1 Mn2 126.6(6) no
O126 Mn7 O1 Mn3 7.2(2) no
O126 Mn7 O1 Mn5 -97.2(3) no
O128 Mn7 O1 Mn2 -139.6(5) no
O128 Mn7 O1 Mn3 101.0(3) no
O128 Mn7 O1 Mn5 -3.3(3) no
N59 Mn7 O1 Mn2 38.4(6) no
N59 Mn7 O1 Mn3 -81.0(3) no
N59 Mn7 O1 Mn5 174.7(3) no
O114 Mn7 O57 C51 56.9(7) no
O126 Mn7 O57 C51 -123.6(7) no
O128 Mn7 O57 C51 142.1(7) no
N59 Mn7 O57 C51 -35.8(7) no
O1 Mn7 O114 C113 -169.8(9) no
O57 Mn7 O114 C113 11.6(9) no
O128 Mn7 O114 C113 -82.1(9) no
N59 Mn7 O114 C113 100.8(9) no
O1 Mn7 O126 Mn3 -7.4(2) no
O1 Mn7 O126 C125 164.1(9) no
O57 Mn7 O126 Mn3 171.2(3) no
O57 Mn7 O126 C125 -17.3(9) no
O128 Mn7 O126 Mn3 -93.9(2) no
O128 Mn7 O126 C125 77.6(9) no
N59 Mn7 O126 Mn3 82.7(3) no
N59 Mn7 O126 C125 -105.8(9) no
O1 Mn7 O128 Mn5 2.9(2) no
O1 Mn7 O128 C127 -123.8(6) no
O57 Mn7 O128 Mn5 -173.9(3) no
O57 Mn7 O128 C127 59.5(6) no
O114 Mn7 O128 Mn5 -82.1(2) no
O114 Mn7 O128 C127 151.3(6) no
O126 Mn7 O128 Mn5 79.3(2) no
O126 Mn7 O128 C127 -47.3(5) no
O1 Mn7 N59 C58 -155.5(8) no
O57 Mn7 N59 C58 21.4(8) no
O114 Mn7 N59 C58 -70.7(8) no
O126 Mn7 N59 C58 127.9(8) no
O112 Mn8 O2 Mn2 -83.0(3) no
O112 Mn8 O2 Mn5 55.1(5) no
O112 Mn8 O2 Mn6 172.9(3) no
O136 Mn8 O2 Mn2 97.2(3) no
O136 Mn8 O2 Mn5 -124.7(5) no
O136 Mn8 O2 Mn6 -7.0(2) no
O138 Mn8 O2 Mn2 4.0(3) no
O138 Mn8 O2 Mn5 142.1(5) no
O138 Mn8 O2 Mn6 -100.1(3) no
N79 Mn8 O2 Mn2 -174.2(3) no
N79 Mn8 O2 Mn5 -36.1(6) no
N79 Mn8 O2 Mn6 81.6(3) no
O112 Mn8 O77 C71 -63.6(7) no
O136 Mn8 O77 C71 116.0(7) no
O138 Mn8 O77 C71 -150.5(7) no
N79 Mn8 O77 C71 27.6(8) no
O2 Mn8 O112 C111 172.7(8) no
O77 Mn8 O112 C111 -7.9(8) no
O138 Mn8 O112 C111 85.6(8) no
N79 Mn8 O112 C111 -97.6(8) no
O2 Mn8 O136 Mn6 7.3(2) no
O2 Mn8 O136 C135 -156.3(8) no
O77 Mn8 O136 Mn6 -172.1(3) no
O77 Mn8 O136 C135 24.3(9) no
O138 Mn8 O136 Mn6 93.5(3) no
O138 Mn8 O136 C135 -70.1(8) no
N79 Mn8 O136 Mn6 -82.9(3) no
N79 Mn8 O136 C135 113.5(8) no
O2 Mn8 O138 Mn2 -3.4(2) no
O2 Mn8 O138 C137 122.5(5) no
O77 Mn8 O138 Mn2 173.4(3) no
O77 Mn8 O138 C137 -60.7(6) no
O112 Mn8 O138 Mn2 80.4(2) no
O112 Mn8 O138 C137 -153.7(5) no
O136 Mn8 O138 Mn2 -80.0(2) no
O136 Mn8 O138 C137 45.9(5) no
O2 Mn8 N79 C78 159.6(8) no
O77 Mn8 N79 C78 -17.2(9) no
O112 Mn8 N79 C78 76.0(8) no
O136 Mn8 N79 C78 -123.6(8) no
Mn1 O17 C11 C16 178.3(7) no
Mn1 O17 C11 C12 -2.2(15) no
C21 O20 C18 N19 14.6(14) no
C21 O20 C18 C12 -167.8(8) no
Mn4 O37 C31 C32 -2.5(15) no
Mn4 O37 C31 C36 178.0(7) no
C41 O40 C38 N39 -12.8(15) no
C41 O40 C38 C32 172.7(9) no
Mn7 O57 C51 C56 -147.9(7) no
Mn7 O57 C51 C52 32.6(13) no
C61 O60 C58 N59 -3.1(14) no
C61 O60 C58 C52 176.1(8) no
Mn8 O77 C71 C76 157.6(7) no
Mn8 O77 C71 C72 -24.7(13) no
C81 O80 C78 C72 -176.4(8) no
C81 O80 C78 N79 3.0(14) no
Mn1 O93 C91 O94 12.2(14) no
Mn1 O93 C91 C92 -169.0(6) no
Mn3 O94 C91 C92 165.4(6) no
Mn3 O94 C91 O93 -15.9(14) no
Mn8 O112 C111 H11A -45.00 no
Mn8 O112 C111 H11C 75.00 no
Mn8 O112 C111 H11B -165.00 no
Mn7 O114 C113 H11E 146.00 no
Mn7 O114 C113 H11F 26.00 no
Mn7 O114 C113 H11D -94.00 no
Mn2 O122 C121 H12A -117.00 no
Mn2 O122 C121 H12B 123.00 no
Mn2 O122 C121 H12C 3.00 no
Mn1 O122 C121 H12C -119.00 no
Mn1 O122 C121 H12B 2.00 no
Mn1 O122 C121 H12A 122.00 no
Mn3 O124 C123 H12D -167.00 no
Mn3 O124 C123 H12E 73.00 no
Mn3 O124 C123 H12F -47.00 no
Mn1 O124 C123 H12F 67.00 no
Mn1 O124 C123 H12D -53.00 no
Mn1 O124 C123 H12E -173.00 no
Mn3 O126 C125 H12G 28.00 no
Mn7 O126 C125 H12I -22.00 no
Mn3 O126 C125 H12H -92.00 no
Mn3 O126 C125 H12I 148.00 no
Mn7 O126 C125 H12G -142.00 no
Mn7 O126 C125 H12H 98.00 no
Mn5 O128 C127 H12K 93.00 no
Mn5 O128 C127 H12L -27.00 no
Mn5 O128 C127 H12J -147.00 no
Mn7 O128 C127 H12L 84.00 no
Mn7 O128 C127 H12J -36.00 no
Mn7 O128 C127 H12K -156.00 no
Mn3 O130 C129 H12M 122.00 no
Mn3 O130 C129 H12N 2.00 no
Mn3 O130 C129 H12O -118.00 no
Mn5 O130 C129 H12M -17.00 no
Mn5 O130 C129 H12N -137.00 no
Mn5 O130 C129 H12O 103.00 no
Mn5 O132 C131 H13A -85.00 no
Mn4 O132 C131 H13A 38.00 no
Mn5 O132 C131 H13B 155.00 no
Mn5 O132 C131 H13C 35.00 no
Mn4 O132 C131 H13B -82.00 no
Mn4 O132 C131 H13C 158.00 no
Mn4 O134 C133 H13D -78.00 no
Mn6 O134 C133 H13E -84.00 no
Mn6 O134 C133 H13F 156.00 no
Mn4 O134 C133 H13F 42.00 no
Mn6 O134 C133 H13D 36.00 no
Mn4 O134 C133 H13E 162.00 no
Mn6 O136 C135 H13G -41.00 no
Mn6 O136 C135 H13H -161.00 no
Mn8 O136 C135 H13I -121.00 no
Mn6 O136 C135 H13I 79.00 no
Mn8 O136 C135 H13G 119.00 no
Mn8 O136 C135 H13H -1.00 no
Mn2 O138 C137 H13K -89.00 no
Mn2 O138 C137 H13L 151.00 no
Mn8 O138 C137 H13J -80.00 no
Mn2 O138 C137 H13J 31.00 no
Mn8 O138 C137 H13K 160.00 no
Mn8 O138 C137 H13L 40.00 no
Mn2 O140 C139 H13N 143.00 no
Mn6 O140 C139 H13N 6.00 no
Mn2 O140 C139 H13O 23.00 no
Mn6 O140 C139 H13M 126.00 no
Mn2 O140 C139 H13M -97.00 no
Mn6 O140 C139 H13O -114.00 no
Mn1 N19 C18 O20 178.9(7) no
Mn1 N19 C18 C12 1.6(15) no
Mn4 N39 C38 O40 176.9(7) no
Mn4 N39 C38 C32 -9.2(15) no
Mn7 N59 C58 C52 -1.8(13) no
Mn7 N59 C58 O60 177.3(7) no
Mn8 N79 C78 O80 -176.9(7) no
Mn8 N79 C78 C72 2.4(14) no
C16 C11 C12 C13 -0.8(15) no
O17 C11 C12 C13 179.7(9) no
O17 C11 C12 C18 1.5(16) no
C12 C11 C16 C15 1.0(16) no
C16 C11 C12 C18 -179.0(10) no
O17 C11 C16 C15 -179.5(9) no
C13 C12 C18 O20 3.0(14) no
C11 C12 C13 C14 1.9(15) no
C18 C12 C13 C14 -179.8(10) no
C11 C12 C18 O20 -178.8(9) no
C11 C12 C18 N19 -1.3(16) no
C13 C12 C18 N19 -179.4(10) no
C12 C13 C14 C15 -3.3(16) no
C13 C14 C15 C16 3.3(16) no
C14 C15 C16 C11 -2.2(16) no
C36 C31 C32 C33 5.0(14) no
O37 C31 C32 C33 -174.6(10) no
O37 C31 C32 C38 7.5(16) no
C32 C31 C36 C35 -2.1(15) no
C36 C31 C32 C38 -173.0(9) no
O37 C31 C36 C35 177.5(9) no
C33 C32 C38 N39 -179.2(10) no
C31 C32 C33 C34 -4.4(16) no
C38 C32 C33 C34 173.5(10) no
C31 C32 C38 O40 173.2(9) no
C31 C32 C38 N39 -1.3(16) no
C33 C32 C38 O40 -4.7(14) no
C32 C33 C34 C35 0.8(16) no
C33 C34 C35 C36 2.2(15) no
C34 C35 C36 C31 -1.5(15) no
C56 C51 C52 C58 178.7(9) no
O57 C51 C52 C53 177.3(9) no
O57 C51 C52 C58 -1.8(15) no
C56 C51 C52 C53 -2.2(14) no
O57 C51 C56 C55 -178.5(9) no
C52 C51 C56 C55 1.0(14) no
C53 C52 C58 N59 167.2(9) no
C51 C52 C53 C54 2.2(14) no
C58 C52 C53 C54 -178.7(9) no
C51 C52 C58 O60 167.1(9) no
C51 C52 C58 N59 -13.7(14) no
C53 C52 C58 O60 -12.0(13) no
C52 C53 C54 C55 -0.9(15) no
C53 C54 C55 C56 -0.4(14) no
C54 C55 C56 C51 0.3(15) no
C76 C71 C72 C78 178.7(9) no
O77 C71 C72 C73 -174.7(9) no
O77 C71 C72 C78 1.0(15) no
C76 C71 C72 C73 3.0(14) no
O77 C71 C76 C75 176.6(9) no
C72 C71 C76 C75 -1.3(14) no
C73 C72 C78 N79 -174.2(9) no
C71 C72 C73 C74 -2.4(15) no
C78 C72 C73 C74 -178.2(10) no
C71 C72 C78 O80 -170.5(9) no
C71 C72 C78 N79 10.1(15) no
C73 C72 C78 O80 5.3(13) no
C72 C73 C74 C75 0.0(16) no
C73 C74 C75 C76 1.8(16) no
C74 C75 C76 C71 -1.1(15) no
O103 C101 C102 H10A -4.00 no
O103 C101 C102 H10B -124.00 no
O103 C101 C102 H10C 116.00 no
O104 C101 C102 H10A 178.00 no
O104 C101 C102 H10B 58.00 no
O104 C101 C102 H10C -62.00 no
